data_4347078
loop_
_publ_author_name
'\<Starha, Pavel'
'Habtemariam, Abraha'
'Romero-Canel\'on, Isolda'
'Clarkson, Guy J.'
'Sadler, Peter J.'

_publ_section_title
;
 Hydrosulfide Adducts of Organo-Iridium Anticancer Complexes.
;
_journal_issue 5
_journal_name_full 'Inorganic chemistry'
_journal_page_first 2324
_journal_page_last 2331
_journal_paper_doi 10.1021/acs.inorgchem.5b02697
_journal_volume 55
_journal_year 2016
_chemical_formula_moiety '1(C22 H23 Ir N2 S), C24 H20 B'
_chemical_formula_sum 'C46 H44 B Ir N2 S'
_chemical_formula_weight 859.90
_space_group_crystal_system triclinic
_space_group_IT_number 2
_space_group_name_Hall '-P 1'
_space_group_name_H-M_alt 'P -1'
_atom_sites_solution_hydrogens geom
_atom_sites_solution_primary direct
_audit_creation_date 2015-01-29
_audit_creation_method
;
Olex2 1.2
(compiled 2015.01.26 svn.r3151 for OlexSys, GUI svn.r4998)
;
_cell_angle_alpha 101.8011(16)
_cell_angle_beta 93.5362(15)
_cell_angle_gamma 98.4346(15)
_cell_formula_units_Z 4
_cell_length_a 11.3760(2)
_cell_length_b 15.3329(3)
_cell_length_c 22.0650(4)
_cell_measurement_reflns_used 18857
_cell_measurement_temperature 150(2)
_cell_measurement_theta_max 24.1890
_cell_measurement_theta_min 2.7420
_cell_volume 3709.89(12)
_computing_cell_refinement
;
CrysAlisPro, Agilent Technologies,
Version 1.171.37.33 (release 27-03-2014 CrysAlis171 .NET)
(compiled Mar 27 2014,17:12:48)
;
_computing_data_collection
;
CrysAlisPro, Agilent Technologies,
Version 1.171.37.33 (release 27-03-2014 CrysAlis171 .NET)
(compiled Mar 27 2014,17:12:48)
;
_computing_data_reduction
;
CrysAlisPro, Agilent Technologies,
Version 1.171.37.33 (release 27-03-2014 CrysAlis171 .NET)
(compiled Mar 27 2014,17:12:48)
;
_computing_molecular_graphics 'Olex2 (Dolomanov et al., 2009)'
_computing_publication_material 'Olex2 (Dolomanov et al., 2009)'
_computing_structure_refinement 'ShelXL (Sheldrick, 2008)'
_computing_structure_solution 'ShelXT (Sheldrick, 2015)'
_diffrn_ambient_temperature 150(2)
_diffrn_detector 'CCD plate'
_diffrn_detector_area_resol_mean 10.2833
_diffrn_detector_type Ruby
_diffrn_measured_fraction_theta_full 0.999
_diffrn_measured_fraction_theta_max 0.952
_diffrn_measurement_details
;
#__ type_ start__ end____ width___ exp.time_
  1 omega  -19.00   93.00   1.0000   42.5000
omega____ theta____ kappa____ phi______ frames
    -       14.3155   77.0000    0.0000 112

#__ type_ start__ end____ width___ exp.time_
  2 omega  -19.00   93.00   1.0000   42.5000
omega____ theta____ kappa____ phi______ frames
    -       14.3155   77.0000  150.0000 112

#__ type_ start__ end____ width___ exp.time_
  3 omega  -49.00   64.00   1.0000   42.5000
omega____ theta____ kappa____ phi______ frames
    -      -15.0968   77.0000 -120.0000 113

#__ type_ start__ end____ width___ exp.time_
  4 omega   35.00  104.00   1.0000   42.5000
omega____ theta____ kappa____ phi______ frames
    -       14.3155  178.0000 -180.0000 69

#__ type_ start__ end____ width___ exp.time_
  5 omega   35.00  104.00   1.0000   42.5000
omega____ theta____ kappa____ phi______ frames
    -       14.3155  178.0000  -90.0000 69

#__ type_ start__ end____ width___ exp.time_
  6 omega  -25.00   56.00   1.0000   42.5000
omega____ theta____ kappa____ phi______ frames
    -       14.3155  -99.0000   30.0000 81

#__ type_ start__ end____ width___ exp.time_
  7 omega  -91.00   11.00   1.0000   42.5000
omega____ theta____ kappa____ phi______ frames
    -      -15.0968  -38.0000 -150.0000 102

#__ type_ start__ end____ width___ exp.time_
  8 omega -105.00  -57.00   1.0000   42.5000
omega____ theta____ kappa____ phi______ frames
    -      -15.0968 -178.0000 -180.0000 48

#__ type_ start__ end____ width___ exp.time_
  9 omega -105.00  -57.00   1.0000   42.5000
omega____ theta____ kappa____ phi______ frames
    -      -15.0968 -178.0000   30.0000 48

#__ type_ start__ end____ width___ exp.time_
 10 omega  -25.00   56.00   1.0000   42.5000
omega____ theta____ kappa____ phi______ frames
    -       14.3155  -99.0000 -150.0000 81

#__ type_ start__ end____ width___ exp.time_
 11 omega  -26.00   56.00   1.0000   42.5000
omega____ theta____ kappa____ phi______ frames
    -       14.3155  -98.0000  -30.0000 82

#__ type_ start__ end____ width___ exp.time_
 12 omega  -60.00   44.00   1.0000   42.5000
omega____ theta____ kappa____ phi______ frames
    -       14.3155  -57.0000   30.0000 104

#__ type_ start__ end____ width___ exp.time_
 13 omega  -91.00   11.00   1.0000   42.5000
omega____ theta____ kappa____ phi______ frames
    -      -15.0968  -38.0000  -60.0000 102

#__ type_ start__ end____ width___ exp.time_
 14 omega  -25.00   27.00   1.0000   42.5000
omega____ theta____ kappa____ phi______ frames
    -      -15.0968  -99.0000 -120.0000 52

#__ type_ start__ end____ width___ exp.time_
 15 omega  -57.00    5.00   1.0000   42.5000
omega____ theta____ kappa____ phi______ frames
    -      -15.0968   98.0000   77.0000 62

#__ type_ start__ end____ width___ exp.time_
 16 omega  -19.00   93.00   1.0000   42.5000
omega____ theta____ kappa____ phi______ frames
    -       14.3155   77.0000  -60.0000 112

#__ type_ start__ end____ width___ exp.time_
 17 omega  -25.00   56.00   1.0000   42.5000
omega____ theta____ kappa____ phi______ frames
    -       14.3155  -99.0000 -120.0000 81

#__ type_ start__ end____ width___ exp.time_
 18 omega  -25.00    4.00   1.0000   42.5000
omega____ theta____ kappa____ phi______ frames
    -      -15.0968  -99.0000    0.0000 29
;
_diffrn_measurement_device 'four-circle diffractometer'
_diffrn_measurement_device_type 'Xcalibur, Ruby, Gemini'
_diffrn_measurement_method '\w scans'
_diffrn_orient_matrix_UB_11 -0.0124670000
_diffrn_orient_matrix_UB_12 -0.0121667000
_diffrn_orient_matrix_UB_13 0.0285470000
_diffrn_orient_matrix_UB_21 -0.0097332000
_diffrn_orient_matrix_UB_22 0.0445587000
_diffrn_orient_matrix_UB_23 0.0123388000
_diffrn_orient_matrix_UB_31 -0.0613022000
_diffrn_orient_matrix_UB_32 -0.0126661000
_diffrn_orient_matrix_UB_33 -0.0109902000
_diffrn_radiation_monochromator graphite
_diffrn_radiation_probe x-ray
_diffrn_radiation_type MoK\a
_diffrn_radiation_wavelength 0.71073
_diffrn_reflns_av_R_equivalents 0.1445
_diffrn_reflns_av_unetI/netI 0.1366
_diffrn_reflns_Laue_measured_fraction_full 0.999
_diffrn_reflns_Laue_measured_fraction_max 0.952
_diffrn_reflns_limit_h_max 16
_diffrn_reflns_limit_h_min -16
_diffrn_reflns_limit_k_max 21
_diffrn_reflns_limit_k_min -21
_diffrn_reflns_limit_l_max 31
_diffrn_reflns_limit_l_min -30
_diffrn_reflns_number 154705
_diffrn_reflns_point_group_measured_fraction_full 0.999
_diffrn_reflns_point_group_measured_fraction_max 0.952
_diffrn_reflns_theta_full 26.000
_diffrn_reflns_theta_max 30.661
_diffrn_reflns_theta_min 2.349
_diffrn_source 'Enhance (Mo) X-ray Source'
_exptl_absorpt_coefficient_mu 3.691
_exptl_absorpt_correction_T_max 1.00000
_exptl_absorpt_correction_T_min 0.94783
_exptl_absorpt_correction_type multi-scan
_exptl_absorpt_process_details
;
CrysAlisPro, Agilent Technologies,
Version 1.171.37.33 (release 27-03-2014 CrysAlis171 .NET)
(compiled Mar 27 2014,17:12:48)
Empirical absorption correction using spherical harmonics,
 implemented in SCALE3 ABSPACK scaling algorithm.
Empirical absorption correction using spherical harmonics,
 implemented in SCALE3 ABSPACK scaling algorithm.
;
_exptl_crystal_colour orange
_exptl_crystal_colour_primary orange
_exptl_crystal_density_diffrn 1.540
_exptl_crystal_description block
_exptl_crystal_F_000 1728
_exptl_crystal_size_max 0.06
_exptl_crystal_size_mid 0.03
_exptl_crystal_size_min 0.03
_refine_diff_density_max 3.121
_refine_diff_density_min -1.454
_refine_diff_density_rms 0.176
_refine_ls_extinction_method none
_refine_ls_goodness_of_fit_ref 1.010
_refine_ls_hydrogen_treatment constr
_refine_ls_matrix_type full
_refine_ls_number_parameters 965
_refine_ls_number_reflns 21878
_refine_ls_number_restraints 154
_refine_ls_restrained_S_all 1.018
_refine_ls_R_factor_all 0.1670
_refine_ls_R_factor_gt 0.0719
_refine_ls_shift/su_max 0.001
_refine_ls_shift/su_mean 0.000
_refine_ls_structure_factor_coef Fsqd
_refine_ls_weighting_details 'w=1/[\s^2^(Fo^2^)+(0.0744P)^2^+8.6456P] where P=(Fo^2^+2Fc^2^)/3'
_refine_ls_weighting_scheme calc
_refine_ls_wR_factor_gt 0.1457
_refine_ls_wR_factor_ref 0.1810
_reflns_Friedel_coverage 0.000
_reflns_number_gt 11592
_reflns_number_total 21878
_reflns_threshold_expression 'I > 2\s(I)'
_cod_data_source_file ic5b02697_si_002.cif
_cod_data_source_block ps1
_cod_original_cell_volume 3709.90(12)
_cod_database_code 4347078
_chemical_oxdiff_formula 'C20 H20 N2 B S Ir'
_shelx_space_group_comment
;
The symmetry employed for this shelxl refinement is uniquely defined
by the following loop, which should always be used as a source of
symmetry information in preference to the above space-group names.
They are only intended as comments.
;
_reflns_odcompleteness_completeness 99.94
_reflns_odcompleteness_iscentric 1
_reflns_odcompleteness_theta 28.02
_olex2_refinement_description
;

The thermal parameters of both the pentamethyl Cp and the phenathroline 
ligands of one of the metal complexes where very larger. 
A disordered model was refined where the entire metal complex (Ir2) 
(except the sulphur ) were refined over two closely related positions 
related by a small shift in the metal position. 
Many AFIX constraints, DFIX and DELU restraints were used to give 
the disordered components reasonable bond lengths, angles and thermal parameters. 
The occupancy of the two components with the metal and the phenanthroline were 
fixed at occupancies of 80 and 20%. The occupancy of the two disordered components 
of the pentamethyl Cp rings was fixed at 85 and 15%.  
Both disordered models shared the same sulphur.
1. Fixed Uiso
 At 1.2 times of:
  All C(H) groups
 At 1.5 times of:
  All C(H,H,H) groups
2. Restrained distances
 C5A-C6A = C6A-C7A = C7A-C8A
 1.39 with sigma of 0.02
 C10A-C425_$1
 -3 with sigma of 0.02
3. Restrained planarity
 C14A, C13A, C8A, C7A, C6A, C5A
 with sigma of 0.05
4. Rigid bond restraints
 C115, C116, C117, C118, C119, C120, C121, C122, C123, C124
 with sigma for 1-2 distances of 0.001 and sigma for 1-3 distances of 0.001
 C24A, C15A, C18A, C19A, C16A, C20A, C17A, C23A, C21A, C22A
 with sigma for 1-2 distances of 0.001 and sigma for 1-3 distances of 0.001
5. Uiso/Uaniso restraints and constraints
C115 \\sim C116 \\sim C117 \\sim C118 \\sim C119 \\sim C120 \\sim C121 \\sim
C122 \\sim C123 \\sim C124: within 1.7A with sigma of 0.002 and sigma for
terminal atoms of 0.004
C24A \\sim C15A \\sim C18A \\sim C19A \\sim C16A \\sim C20A \\sim C17A \\sim
C23A \\sim C21A \\sim C22A: within 1.7A with sigma of 0.001 and sigma for
terminal atoms of 0.002
N1A \\sim C2A \\sim C3A \\sim C4A \\sim C5A \\sim C6A \\sim C7A \\sim C8A \\sim
C9A \\sim C10A \\sim C11A \\sim N12A \\sim C13A \\sim C14A: within 1.7A with
sigma of 0.004 and sigma for terminal atoms of 0.008
C19A \\sim C15A \\sim C16A \\sim C17A \\sim C18A: within 1.7A with sigma of
0.004 and sigma for terminal atoms of 0.008
Uanis(C122) \\sim Ueq, Uanis(C121) \\sim Ueq, Uanis(C120) \\sim Ueq,
Uanis(C220) \\sim Ueq, Uanis(C221) \\sim Ueq: with sigma of 0.003 and sigma for
terminal atoms of 0.008
Uanis(Ir2A) \\sim Ueq: with sigma of 0.004 and sigma for terminal atoms of 0.008
6. Others
 Fixed Sof: Ir2(0.8) N201(0.8) N212(0.8) C210(0.8) H210(0.8) C207(0.8)
 H207(0.8) C213(0.8) C218(0.85) C209(0.8) H209(0.8) C211(0.8) H211(0.8)
 C219(0.85) C216(0.85) C223(0.85) H22A(0.85) H22B(0.85) H22C(0.85) C205(0.8)
 C215(0.85) C202(0.8) H202(0.8) C208(0.8) C214(0.8) C221(0.85) H22D(0.85)
 H22E(0.85) H22F(0.85) C224(0.85) H22G(0.85) H22H(0.85) H22I(0.85) C204(0.8)
 H204(0.8) C217(0.85) C203(0.8) H203(0.8) C222(0.85) H22J(0.85) H22K(0.85)
 H22L(0.85) C206(0.8) H206(0.8) C220(0.85) H22M(0.85) H22N(0.85) H22O(0.85)
 C15A(0.15) C16A(0.15) C17A(0.15) C18A(0.15) C19A(0.15) C20A(0.15) H20A(0.15)
 H20B(0.15) H20C(0.15) C21A(0.15) H21A(0.15) H21B(0.15) H21C(0.15) C22A(0.15)
 H22P(0.15) H22Q(0.15) H22R(0.15) C23A(0.15) H23A(0.15) H23B(0.15) H23C(0.15)
 C24A(0.15) H24A(0.15) H24B(0.15) H24C(0.15) C6A(0.2) H6A(0.2) C7A(0.2)
 H7A(0.2) Ir2A(0.2) N1A(0.2) C2A(0.2) H2A(0.2) C3A(0.2) H3A(0.2) C4A(0.2)
 H4A(0.2) C5A(0.2) C14A(0.2) N12A(0.2) C11A(0.2) H11A(0.2) C10A(0.2) H10A(0.2)
 C9A(0.2) H9A(0.2) C8A(0.2) C13A(0.2)
7.a :
 C15A(C16A,C17A,C18A,C19A,C20A,C21A,C22A,C23A,C24A,C6A,C7A,Ir2A)
7.b Me refined with riding coordinates:
 C223(H22A,H22B,H22C), C20A(H20A,H20B,H20C), C21A(H21A,H21B,H21C), C22A(H22P,
 H22Q,H22R), C23A(H23A,H23B,H23C), C24A(H24A,H24B,H24C)
7.c Aromatic/amide H refined with riding coordinates:
 C324(H324), C312(H312), C321(H321), C107(H107), C106(H106), C311(H311),
 C418(H418), C109(H109), C323(H323), C407(H407), C303(H303), C305(H305),
 C322(H322), C313(H313), C304(H304), C419(H419), C421(H421), C306(H306),
 C325(H325), C404(H404), C310(H310), C309(H309), C104(H104), C406(H406),
 C410(H410), C319(H319), C318(H318), C317(H317), C316(H316), C315(H315),
 C307(H307), C405(H405), C210(H210), C01H(H01H), C110(H110), C207(H207),
 C102(H102), C103(H103), C403(H403), C416(H416), C417(H417), C413(H413),
 C209(H209), C415(H415), C211(H211), C409(H409), C423(H423), C111(H111),
 C411(H411), C412(H412), C425(H425), C202(H202), C424(H424), C204(H204),
 C203(H203), C206(H206), C6A(H6A), C7A(H7A), C2A(H2A), C3A(H3A), C4A(H4A),
 C11A(H11A), C10A(H10A), C9A(H9A)
7.d Fitted hexagon refined as free rotating group:
 C314(C319,C318,C317,C316,C315), N1A(C2A,C3A,C4A,C5A,C14A), N12A(C11A,C10A,C9A,
 C8A,C13A)
7.e Idealised Me refined as rotating group:
 C123(H12A,H12B,H12C), C124(H12D,H12E,H12F), C221(H22D,H22E,H22F), C224(H22G,
 H22H,H22I), C120(H12G,H12H,H12I), C121(H12J,H12K,H12L), C222(H22J,H22K,H22L),
 C122(H12M,H12N,H12O), C220(H22M,H22N,H22O)
;
_shelx_shelxl_version_number 2014/7
_olex2_submission_special_instructions 'No special instructions were received'

loop_
_space_group_symop_operation_xyz
'x, y, z'
'-x, -y, -z'

loop_
_atom_site_label
_atom_site_type_symbol
_atom_site_fract_x
_atom_site_fract_y
_atom_site_fract_z
_atom_site_U_iso_or_equiv
_atom_site_adp_type
_atom_site_occupancy
_atom_site_site_symmetry_order
_atom_site_calc_flag
_atom_site_refinement_flags_posn
_atom_site_refinement_flags_adp
_atom_site_refinement_flags_occupancy
_atom_site_disorder_assembly
_atom_site_disorder_group
Ir1 Ir 0.93432(2) 0.77276(2) 0.62357(2) 0.03114(11) Uani 1 1 d . . . . .
Ir2 Ir -0.03734(6) 0.79048(5) 0.12943(4) 0.03333(14) Uani 0.8 1 d . . P A 1
S003 S 0.8596(2) 0.90784(15) 0.66578(11) 0.0483(5) Uani 1 1 d . . . . .
S004 S -0.1435(3) 0.91097(18) 0.16576(13) 0.0629(7) Uani 1 1 d . . . . .
N101 N 1.0803(5) 0.8562(4) 0.6030(3) 0.0378(15) Uani 1 1 d . . . . .
N112 N 0.8769(5) 0.7930(4) 0.5361(3) 0.0315(14) Uani 1 1 d . . . . .
C113 C 0.9594(6) 0.8433(5) 0.5099(4) 0.0313(16) Uani 1 1 d . . . . .
C324 C 0.0747(8) 0.5463(6) 0.3287(4) 0.047(2) Uani 1 1 d . . . . .
H324 H 0.0452 0.4986 0.2955 0.057 Uiso 1 1 calc R . . . .
C312 C 0.3415(8) 0.9034(5) 0.3237(4) 0.046(2) Uani 1 1 d . . . . .
H312 H 0.2865 0.9430 0.3263 0.055 Uiso 1 1 calc R . . . .
C321 C 0.1630(7) 0.6845(5) 0.4253(4) 0.0341(17) Uani 1 1 d . . . . .
H321 H 0.1904 0.7317 0.4593 0.041 Uiso 1 1 calc R . . . .
N201 N 0.1094(7) 0.8948(5) 0.1376(4) 0.0372(19) Uani 0.8 1 d . . P A 1
C107 C 1.0303(7) 0.9180(5) 0.4295(4) 0.0395(19) Uani 1 1 d . . . . .
H107 H 1.0175 0.9322 0.3909 0.047 Uiso 1 1 calc R . . . .
C108 C 0.9377(7) 0.8620(5) 0.4511(4) 0.0353(17) Uani 1 1 d . . . . .
C106 C 1.1360(7) 0.9510(5) 0.4635(4) 0.0371(18) Uani 1 1 d . . . . .
H106 H 1.1946 0.9869 0.4479 0.045 Uiso 1 1 calc R . . . .
C311 C 0.4353(9) 0.9148(6) 0.2895(5) 0.056(2) Uani 1 1 d . . . . .
H311 H 0.4448 0.9613 0.2681 0.067 Uiso 1 1 calc R . . . .
C418 C -0.4266(9) 0.2451(7) -0.0865(4) 0.060(3) Uani 1 1 d . . . . .
H418 H -0.4074 0.2769 -0.1171 0.073 Uiso 1 1 calc R . . . .
C114 C 1.0686(6) 0.8780(5) 0.5454(4) 0.0319(17) Uani 1 1 d . . . . .
C109 C 0.8256(7) 0.8269(5) 0.4189(4) 0.0406(19) Uani 1 1 d . . . . .
H109 H 0.8076 0.8384 0.3799 0.049 Uiso 1 1 calc R . . . .
C302 C 0.4280(6) 0.7487(5) 0.4697(3) 0.0314(16) Uani 1 1 d . . . . .
C323 C -0.0029(8) 0.5832(6) 0.3662(4) 0.047(2) Uani 1 1 d . . . . .
H323 H -0.0845 0.5619 0.3588 0.056 Uiso 1 1 calc R . . . .
C407 C -0.1654(7) 0.3271(6) 0.0853(4) 0.045(2) Uani 1 1 d . . . . .
H407 H -0.1779 0.2782 0.0516 0.054 Uiso 1 1 calc R . . . .
C303 C 0.4069(7) 0.7049(6) 0.5187(4) 0.044(2) Uani 1 1 d . . . . .
H303 H 0.3646 0.6464 0.5096 0.053 Uiso 1 1 calc R . . . .
C305 C 0.5075(8) 0.8325(6) 0.5948(4) 0.048(2) Uani 1 1 d . . . . .
H305 H 0.5337 0.8601 0.6359 0.058 Uiso 1 1 calc R . . . .
C322 C 0.0421(7) 0.6525(5) 0.4152(4) 0.043(2) Uani 1 1 d . . . . .
H322 H -0.0093 0.6785 0.4421 0.052 Uiso 1 1 calc R . . . .
C308 C 0.4043(6) 0.7718(5) 0.3539(3) 0.0290(16) Uani 1 1 d . . . . .
C320 C 0.2463(6) 0.6498(5) 0.3873(3) 0.0278(15) Uani 1 1 d . . . . .
C313 C 0.3271(7) 0.8336(5) 0.3546(4) 0.0401(19) Uani 1 1 d . . . . .
H313 H 0.2614 0.8277 0.3775 0.048 Uiso 1 1 calc R . . . .
C304 C 0.4465(8) 0.7450(7) 0.5803(4) 0.051(2) Uani 1 1 d . . . . .
H304 H 0.4320 0.7132 0.6114 0.062 Uiso 1 1 calc R . . . .
C402 C -0.2625(6) 0.3542(5) 0.1147(3) 0.0304(16) Uani 1 1 d . . . . .
C414 C -0.4249(7) 0.2437(6) 0.0247(4) 0.0386(19) Uani 1 1 d . . . . .
C105 C 1.1585(7) 0.9317(5) 0.5225(4) 0.0397(19) Uani 1 1 d . . . . .
C419 C -0.3965(8) 0.2863(7) -0.0237(4) 0.053(2) Uani 1 1 d . . . . .
H419 H -0.3554 0.3452 -0.0138 0.063 Uiso 1 1 calc R . . . .
N212 N -0.0452(9) 0.8240(6) 0.0404(4) 0.049(2) Uani 0.8 1 d . . P A 1
C421 C -0.4839(10) 0.4491(7) 0.0908(6) 0.072(3) Uani 1 1 d . . . . .
H421 H -0.4134 0.4664 0.0740 0.086 Uiso 1 1 calc R . . . .
C306 C 0.5297(7) 0.8792(6) 0.5481(4) 0.044(2) Uani 1 1 d . . . . .
H306 H 0.5714 0.9380 0.5577 0.053 Uiso 1 1 calc R . . . .
C325 C 0.1987(7) 0.5774(5) 0.3381(4) 0.0400(19) Uani 1 1 d . . . . .
H325 H 0.2492 0.5498 0.3115 0.048 Uiso 1 1 calc R . . . .
C404 C -0.1212(8) 0.4713(7) 0.1843(5) 0.057(3) Uani 1 1 d . . . . .
H404 H -0.1082 0.5204 0.2180 0.069 Uiso 1 1 calc R . . . .
C420 C -0.4979(6) 0.3681(6) 0.1080(4) 0.042(2) Uani 1 1 d . . . . .
C310 C 0.5168(9) 0.8554(7) 0.2870(4) 0.057(2) Uani 1 1 d . . . . .
H310 H 0.5815 0.8621 0.2637 0.068 Uiso 1 1 calc R . . . .
C309 C 0.5026(7) 0.7859(6) 0.3193(4) 0.043(2) Uani 1 1 d . . . . .
H309 H 0.5595 0.7479 0.3179 0.052 Uiso 1 1 calc R . . . .
C104 C 1.2640(7) 0.9675(6) 0.5619(5) 0.052(2) Uani 1 1 d . . . . .
H104 H 1.3256 1.0046 0.5492 0.062 Uiso 1 1 calc R . . . .
C408 C -0.4093(6) 0.2286(5) 0.1456(3) 0.0332(17) Uani 1 1 d . . . . .
C119 C 0.8830(9) 0.7070(6) 0.6984(5) 0.0569(11) Uani 1 1 d . U . . .
C406 C -0.0479(8) 0.3725(7) 0.1057(4) 0.053(2) Uani 1 1 d . . . . .
H406 H 0.0157 0.3533 0.0850 0.063 Uiso 1 1 calc R . . . .
C410 C -0.3518(11) 0.0979(6) 0.1793(5) 0.065(3) Uani 1 1 d . . . . .
H410 H -0.3127 0.0481 0.1715 0.078 Uiso 1 1 calc R . . . .
C314 C 0.4716(4) 0.6125(3) 0.3722(2) 0.0384(18) Uani 1 1 d . . . . .
C319 C 0.5366(5) 0.5770(4) 0.4141(2) 0.047(2) Uani 1 1 d G . . . .
H319 H 0.5370 0.5991 0.4566 0.056 Uiso 1 1 calc R . . . .
C318 C 0.6009(5) 0.5085(4) 0.3923(3) 0.055(2) Uani 1 1 d G . . . .
H318 H 0.6444 0.4848 0.4203 0.065 Uiso 1 1 calc R . . . .
C317 C 0.6003(5) 0.4755(3) 0.3287(3) 0.059(3) Uani 1 1 d G . . . .
H317 H 0.6434 0.4296 0.3142 0.071 Uiso 1 1 calc R . . . .
C316 C 0.5354(6) 0.5109(4) 0.2869(2) 0.059(3) Uani 1 1 d G . . . .
H316 H 0.5350 0.4889 0.2444 0.071 Uiso 1 1 calc R . . . .
C315 C 0.4711(5) 0.5794(4) 0.3087(2) 0.057(2) Uani 1 1 d G . . . .
H315 H 0.4276 0.6032 0.2807 0.068 Uiso 1 1 calc R . . . .
C307 C 0.4888(6) 0.8373(5) 0.4867(4) 0.0359(18) Uani 1 1 d . . . . .
H307 H 0.5027 0.8697 0.4558 0.043 Uiso 1 1 calc R . . . .
C405 C -0.0267(8) 0.4434(7) 0.1549(4) 0.051(2) Uani 1 1 d . . . . .
H405 H 0.0507 0.4727 0.1686 0.061 Uiso 1 1 calc R . . . .
C116 C 0.9005(8) 0.6258(6) 0.6029(5) 0.0532(10) Uani 1 1 d . U . . .
C210 C -0.1198(14) 0.8133(9) -0.0650(6) 0.068(4) Uani 0.8 1 d . . P A 1
H210 H -0.1799 0.7902 -0.0972 0.081 Uiso 0.8 1 calc R . P A 1
C01H C -0.5654(10) 0.5072(7) 0.0964(6) 0.077(3) Uani 1 1 d . . . . .
H01H H -0.5473 0.5623 0.0849 0.092 Uiso 1 1 calc R . . . .
C110 C 0.7428(7) 0.7757(6) 0.4445(4) 0.0429(19) Uani 1 1 d . . . . .
H110 H 0.6689 0.7507 0.4227 0.051 Uiso 1 1 calc R . . . .
C207 C 0.1713(12) 0.9645(9) -0.0309(6) 0.058(4) Uani 0.8 1 d . . P A 1
H207 H 0.1908 0.9734 -0.0697 0.070 Uiso 0.8 1 calc R . P A 1
C115 C 0.8167(8) 0.6589(6) 0.6436(5) 0.0538(10) Uani 1 1 d . U . . .
C102 C 1.1794(7) 0.8924(6) 0.6402(5) 0.051(2) Uani 1 1 d . . . . .
H102 H 1.1870 0.8821 0.6802 0.061 Uiso 1 1 calc R . . . .
C103 C 1.2742(8) 0.9468(7) 0.6191(5) 0.060(3) Uani 1 1 d . . . . .
H103 H 1.3445 0.9688 0.6450 0.072 Uiso 1 1 calc R . . . .
C403 C -0.2357(7) 0.4271(6) 0.1643(4) 0.045(2) Uani 1 1 d . . . . .
H403 H -0.2982 0.4475 0.1853 0.054 Uiso 1 1 calc R . . . .
C213 C 0.0513(10) 0.8807(7) 0.0317(5) 0.036(2) Uani 0.8 1 d . . P A 1
C416 C -0.5107(12) 0.1107(8) -0.0567(5) 0.088(4) Uani 1 1 d . . . . .
H416 H -0.5488 0.0510 -0.0674 0.106 Uiso 1 1 calc R . . . .
C417 C -0.4841(10) 0.1583(8) -0.1026(4) 0.073(3) Uani 1 1 d . . . . .
H417 H -0.5056 0.1310 -0.1443 0.088 Uiso 1 1 calc R . . . .
C218 C -0.0458(11) 0.7253(7) 0.2069(5) 0.052(3) Uani 0.85 1 d . . P A 1
C413 C -0.4592(10) 0.2479(8) 0.2017(5) 0.067(3) Uani 1 1 d . . . . .
H413 H -0.4953 0.2991 0.2105 0.081 Uiso 1 1 calc R . . . .
C209 C -0.0207(13) 0.8698(8) -0.0745(5) 0.057(3) Uani 0.8 1 d . . P A 1
H209 H -0.0131 0.8832 -0.1134 0.069 Uiso 0.8 1 calc R . P A 1
C415 C -0.4795(10) 0.1538(7) 0.0066(5) 0.066(3) Uani 1 1 d . . . . .
H415 H -0.4959 0.1209 0.0370 0.079 Uiso 1 1 calc R . . . .
C211 C -0.1321(13) 0.7888(8) -0.0046(6) 0.063(4) Uani 0.8 1 d . . P A 1
H211 H -0.1986 0.7499 0.0019 0.075 Uiso 0.8 1 calc R . P A 1
C219 C -0.1525(10) 0.6898(7) 0.1652(6) 0.057(3) Uani 0.85 1 d . . P A 1
C409 C -0.3518(9) 0.1545(6) 0.1377(5) 0.061(3) Uani 1 1 d . . . . .
H409 H -0.3107 0.1418 0.1026 0.073 Uiso 1 1 calc R . . . .
C216 C 0.0068(9) 0.6522(6) 0.1123(5) 0.042(2) Uani 0.85 1 d . . P A 1
C423 C -0.6662(11) 0.4867(8) 0.1172(7) 0.090(4) Uani 1 1 d . . . . .
H423 H -0.7180 0.5285 0.1243 0.108 Uiso 1 1 calc R . . . .
C111 C 0.7703(7) 0.7611(5) 0.5047(4) 0.0388(18) Uani 1 1 d . . . . .
H111 H 0.7124 0.7283 0.5229 0.047 Uiso 1 1 calc R . . . .
C411 C -0.4080(10) 0.1149(9) 0.2304(6) 0.076(4) Uani 1 1 d . . . . .
H411 H -0.4145 0.0742 0.2565 0.091 Uiso 1 1 calc R . . . .
C123 C 0.8662(9) 0.5635(6) 0.5399(5) 0.0605(16) Uani 1 1 d . U . . .
H12A H 0.7918 0.5747 0.5225 0.091 Uiso 1 1 calc GR . . . .
H12B H 0.8579 0.5020 0.5443 0.091 Uiso 1 1 calc GR . . . .
H12C H 0.9271 0.5743 0.5129 0.091 Uiso 1 1 calc GR . . . .
B301 B 0.3887(7) 0.6954(6) 0.3960(4) 0.0300(18) Uani 1 1 d . . . . .
C412 C -0.4576(12) 0.1946(9) 0.2449(5) 0.085(4) Uani 1 1 d . . . . .
H412 H -0.4886 0.2109 0.2828 0.102 Uiso 1 1 calc R . . . .
C223 C 0.0778(9) 0.6101(7) 0.0636(5) 0.052(3) Uani 0.85 1 d . . P A 1
H22A H 0.1609 0.6243 0.0784 0.078 Uiso 0.85 1 calc R . P A 1
H22B H 0.0533 0.5458 0.0540 0.078 Uiso 0.85 1 calc R . P A 1
H22C H 0.0650 0.6331 0.0268 0.078 Uiso 0.85 1 calc R . P A 1
C205 C 0.2318(11) 0.9870(9) 0.0810(6) 0.057(3) Uani 0.8 1 d . . P A 1
C215 C -0.1188(10) 0.6461(7) 0.1074(5) 0.052(3) Uani 0.85 1 d . . P A 1
C117 C 1.0158(8) 0.6562(6) 0.6313(5) 0.0542(10) Uani 1 1 d . U . . .
C425 C -0.6103(9) 0.3455(8) 0.1257(7) 0.092(4) Uani 1 1 d D . . . .
H425 H -0.6306 0.2898 0.1360 0.110 Uiso 1 1 calc R . . . .
B401 B -0.4015(8) 0.2966(6) 0.0974(4) 0.036(2) Uani 1 1 d . . . . .
C202 C 0.1762(10) 0.9388(7) 0.1896(5) 0.051(3) Uani 0.8 1 d . . P A 1
H202 H 0.1584 0.9232 0.2270 0.061 Uiso 0.8 1 calc R . P A 1
C208 C 0.0703(12) 0.9080(9) -0.0254(5) 0.057(3) Uani 0.8 1 d . . P A 1
C424 C -0.6960(11) 0.4038(11) 0.1287(8) 0.112(5) Uani 1 1 d . . . . .
H424 H -0.7726 0.3849 0.1385 0.134 Uiso 1 1 calc R . . . .
C214 C 0.1327(9) 0.9210(7) 0.0843(5) 0.041(2) Uani 0.8 1 d . . P A 1
C124 C 0.6845(8) 0.6340(7) 0.6330(5) 0.0615(16) Uani 1 1 d . U . . .
H12D H 0.6484 0.6844 0.6518 0.092 Uiso 1 1 calc GR . . . .
H12E H 0.6591 0.5834 0.6511 0.092 Uiso 1 1 calc GR . . . .
H12F H 0.6609 0.6183 0.5891 0.092 Uiso 1 1 calc GR . . . .
C221 C -0.0407(13) 0.7684(9) 0.2735(6) 0.075(4) Uani 0.85 1 d . U P A 1
H22D H 0.0356 0.8059 0.2865 0.112 Uiso 0.85 1 calc GR . P A 1
H22E H -0.0518 0.7227 0.2975 0.112 Uiso 0.85 1 calc GR . P A 1
H22F H -0.1027 0.8047 0.2798 0.112 Uiso 0.85 1 calc GR . P A 1
C118 C 1.0039(9) 0.7075(6) 0.6922(5) 0.0566(11) Uani 1 1 d . U . . .
C224 C -0.2004(11) 0.5949(8) 0.0509(5) 0.066(3) Uani 0.85 1 d . . P A 1
H22G H -0.2729 0.6198 0.0498 0.099 Uiso 0.85 1 calc GR . P A 1
H22H H -0.2184 0.5325 0.0530 0.099 Uiso 0.85 1 calc GR . P A 1
H22I H -0.1616 0.5998 0.0140 0.099 Uiso 0.85 1 calc GR . P A 1
C204 C 0.3001(10) 1.0302(9) 0.1379(6) 0.057(3) Uani 0.8 1 d . . P A 1
H204 H 0.3651 1.0750 0.1384 0.069 Uiso 0.8 1 calc R . P A 1
C217 C 0.0497(10) 0.6986(6) 0.1736(4) 0.044(2) Uani 0.85 1 d . . P A 1
C120 C 0.8270(10) 0.7476(7) 0.7554(5) 0.0712(17) Uani 1 1 d . U . . .
H12G H 0.8858 0.7916 0.7830 0.107 Uiso 1 1 calc GR . . . .
H12H H 0.7971 0.7009 0.7762 0.107 Uiso 1 1 calc GR . . . .
H12I H 0.7624 0.7762 0.7433 0.107 Uiso 1 1 calc GR . . . .
C203 C 0.2720(10) 1.0074(8) 0.1902(6) 0.056(3) Uani 0.8 1 d . . P A 1
H203 H 0.3160 1.0369 0.2275 0.067 Uiso 0.8 1 calc R . P A 1
C121 C 1.1042(9) 0.7443(7) 0.7436(5) 0.0693(17) Uani 1 1 d . U . . .
H12J H 1.1784 0.7545 0.7257 0.104 Uiso 1 1 calc GR . . . .
H12K H 1.1085 0.7016 0.7696 0.104 Uiso 1 1 calc GR . . . .
H12L H 1.0891 0.8003 0.7681 0.104 Uiso 1 1 calc GR . . . .
C222 C 0.1774(11) 0.7120(8) 0.2002(6) 0.065(3) Uani 0.85 1 d . . P A 1
H22J H 0.2290 0.7164 0.1678 0.097 Uiso 0.85 1 calc GR . P A 1
H22K H 0.1903 0.6617 0.2180 0.097 Uiso 0.85 1 calc GR . P A 1
H22L H 0.1944 0.7666 0.2318 0.097 Uiso 0.85 1 calc GR . P A 1
C206 C 0.2457(11) 1.0091(10) 0.0230(7) 0.065(4) Uani 0.8 1 d . . P A 1
H206 H 0.3067 1.0552 0.0200 0.078 Uiso 0.8 1 calc R . P A 1
C122 C 1.1299(9) 0.6389(7) 0.6083(5) 0.0668(16) Uani 1 1 d . U . . .
H12M H 1.1198 0.6200 0.5638 0.100 Uiso 1 1 calc GR . . . .
H12N H 1.1570 0.5922 0.6258 0.100 Uiso 1 1 calc GR . . . .
H12O H 1.1878 0.6931 0.6202 0.100 Uiso 1 1 calc GR . . . .
C220 C -0.2792(12) 0.6938(10) 0.1830(7) 0.085(4) Uani 0.85 1 d . U P A 1
H22M H -0.2788 0.7455 0.2161 0.128 Uiso 0.85 1 calc GR . P A 1
H22N H -0.3094 0.6399 0.1966 0.128 Uiso 0.85 1 calc GR . P A 1
H22O H -0.3293 0.6986 0.1476 0.128 Uiso 0.85 1 calc GR . P A 1
C15A C 0.012(2) 0.6593(13) 0.1216(10) 0.116(9) Uiso 0.15 1 d . U P A 2
C16A C 0.0157(12) 0.7034(16) 0.1855(9) 0.116(9) Uiso 0.15 1 d G U P A 2
C17A C -0.1040(12) 0.7077(10) 0.2002(6) 0.116(9) Uiso 0.15 1 d G U P A 2
C18A C -0.1820(14) 0.6664(9) 0.1454(7) 0.116(9) Uiso 0.15 1 d G U P A 2
C19A C -0.111(2) 0.6365(7) 0.0969(7) 0.116(9) Uiso 0.15 1 d G U P A 2
C20A C 0.119(3) 0.640(2) 0.0862(17) 0.117(9) Uiso 0.15 1 d G U P A 2
H20A H 0.0917 0.6099 0.0441 0.175 Uiso 0.15 1 calc R . P A 2
H20B H 0.1696 0.6960 0.0866 0.175 Uiso 0.15 1 calc R . P A 2
H20C H 0.1620 0.6025 0.1057 0.175 Uiso 0.15 1 calc R . P A 2
C21A C 0.1276(17) 0.739(3) 0.2299(14) 0.116(9) Uiso 0.15 1 d G U P A 2
H21A H 0.1965 0.7278 0.2084 0.175 Uiso 0.15 1 calc R . P A 2
H21B H 0.1323 0.8030 0.2451 0.175 Uiso 0.15 1 calc R . P A 2
H21C H 0.1246 0.7095 0.2642 0.175 Uiso 0.15 1 calc R . P A 2
C22A C -0.142(2) 0.7491(15) 0.2631(8) 0.116(9) Uiso 0.15 1 d G U P A 2
H22P H -0.2272 0.7433 0.2606 0.174 Uiso 0.15 1 calc R . P A 2
H22Q H -0.1149 0.7182 0.2937 0.174 Uiso 0.15 1 calc R . P A 2
H22R H -0.1072 0.8118 0.2746 0.174 Uiso 0.15 1 calc R . P A 2
C23A C -0.3172(16) 0.656(2) 0.1398(12) 0.116(9) Uiso 0.15 1 d G U P A 2
H23A H -0.3432 0.6819 0.1791 0.174 Uiso 0.15 1 calc R . P A 2
H23B H -0.3431 0.6867 0.1089 0.174 Uiso 0.15 1 calc R . P A 2
H23C H -0.3507 0.5932 0.1280 0.174 Uiso 0.15 1 calc R . P A 2
C24A C -0.156(4) 0.5888(13) 0.0306(9) 0.116(9) Uiso 0.15 1 d G U P A 2
H24A H -0.0900 0.5759 0.0073 0.175 Uiso 0.15 1 calc R . P A 2
H24B H -0.2078 0.5334 0.0307 0.175 Uiso 0.15 1 calc R . P A 2
H24C H -0.2000 0.6270 0.0117 0.175 Uiso 0.15 1 calc R . P A 2
C6A C 0.150(3) 0.976(2) -0.0221(15) 0.063(5) Uiso 0.2 1 d DG U P A 2
H6A H 0.1908 1.0316 -0.0254 0.075 Uiso 0.2 1 calc R . P A 2
C7A C 0.060(3) 0.921(2) -0.0643(14) 0.063(5) Uiso 0.2 1 d DG U P A 2
H7A H 0.0596 0.9183 -0.1068 0.076 Uiso 0.2 1 calc R . P A 2
Ir2A Ir -0.0765(3) 0.7693(3) 0.1244(2) 0.0721(13) Uani 0.2 1 d G U P A 2
N1A N 0.090(2) 0.8571(19) 0.1043(15) 0.060(5) Uiso 0.2 1 d . U P A 2
C2A C 0.196(3) 0.891(2) 0.1422(12) 0.061(5) Uiso 0.2 1 d G U P A 2
H2A H 0.2056 0.8773 0.1812 0.073 Uiso 0.2 1 calc R . P A 2
C3A C 0.288(2) 0.945(2) 0.1219(14) 0.062(5) Uiso 0.2 1 d G U P A 2
H3A H 0.3582 0.9679 0.1473 0.074 Uiso 0.2 1 calc R . P A 2
C4A C 0.273(3) 0.966(2) 0.0636(15) 0.063(5) Uiso 0.2 1 d G U P A 2
H4A H 0.3345 1.0020 0.0501 0.076 Uiso 0.2 1 calc R . P A 2
C5A C 0.168(3) 0.932(2) 0.0257(12) 0.062(5) Uiso 0.2 1 d DG U P A 2
C14A C 0.076(2) 0.878(2) 0.0460(14) 0.062(5) Uiso 0.2 1 d G U P A 2
N12A N -0.105(3) 0.803(2) 0.0434(12) 0.063(5) Uiso 0.2 1 d . U P A 2
C11A C -0.219(2) 0.7835(19) 0.0129(14) 0.063(6) Uiso 0.2 1 d G U P A 2
H11A H -0.2816 0.7552 0.0306 0.075 Uiso 0.2 1 calc R . P A 2
C10A C -0.240(2) 0.8062(18) -0.0443(13) 0.064(6) Uiso 0.2 1 d DG U P A 2
H10A H -0.3161 0.7930 -0.0647 0.077 Uiso 0.2 1 calc R . P A 2
C9A C -0.146(3) 0.849(2) -0.0709(12) 0.065(5) Uiso 0.2 1 d G U P A 2
H9A H -0.1597 0.8637 -0.1091 0.079 Uiso 0.2 1 calc R . P A 2
C8A C -0.031(2) 0.868(2) -0.0403(17) 0.063(5) Uiso 0.2 1 d DG U P A 2
C13A C -0.011(2) 0.846(2) 0.0168(16) 0.062(5) Uiso 0.2 1 d G U P A 2

loop_
_atom_site_aniso_label
_atom_site_aniso_U_11
_atom_site_aniso_U_22
_atom_site_aniso_U_33
_atom_site_aniso_U_23
_atom_site_aniso_U_13
_atom_site_aniso_U_12
Ir1 0.03056(17) 0.03349(18) 0.03484(19) 0.01650(13) 0.00674(12) 0.00859(13)
Ir2 0.0373(3) 0.0342(3) 0.0309(3) 0.0135(2) 0.0055(2) 0.0037(2)
S003 0.0600(14) 0.0440(12) 0.0469(13) 0.0123(10) 0.0144(10) 0.0206(11)
S004 0.0817(18) 0.0600(15) 0.0589(16) 0.0197(13) 0.0221(13) 0.0336(14)
N101 0.029(3) 0.033(3) 0.054(4) 0.018(3) -0.002(3) 0.003(3)
N112 0.037(3) 0.031(3) 0.032(3) 0.018(3) 0.007(3) 0.008(3)
C113 0.035(4) 0.024(4) 0.040(4) 0.007(3) 0.014(3) 0.013(3)
C324 0.050(5) 0.039(5) 0.048(5) 0.013(4) -0.023(4) -0.003(4)
C312 0.060(6) 0.032(4) 0.046(5) 0.006(4) -0.004(4) 0.014(4)
C321 0.038(4) 0.031(4) 0.037(4) 0.012(3) 0.009(3) 0.007(3)
N201 0.042(5) 0.034(4) 0.036(5) 0.013(4) -0.001(4) 0.001(4)
C107 0.056(5) 0.031(4) 0.037(4) 0.012(3) 0.018(4) 0.016(4)
C108 0.046(4) 0.031(4) 0.034(4) 0.011(3) 0.015(3) 0.009(3)
C106 0.043(4) 0.031(4) 0.046(5) 0.017(4) 0.020(4) 0.012(3)
C311 0.064(6) 0.050(5) 0.057(6) 0.028(5) -0.001(5) -0.001(5)
C418 0.071(7) 0.072(7) 0.041(5) 0.025(5) 0.000(5) 0.004(6)
C114 0.037(4) 0.023(4) 0.043(5) 0.013(3) 0.015(3) 0.014(3)
C109 0.055(5) 0.039(4) 0.031(4) 0.009(4) 0.008(4) 0.016(4)
C302 0.028(4) 0.033(4) 0.037(4) 0.016(3) 0.001(3) 0.006(3)
C323 0.036(4) 0.043(5) 0.070(6) 0.031(5) -0.002(4) 0.007(4)
C407 0.037(4) 0.048(5) 0.053(5) 0.015(4) 0.006(4) 0.010(4)
C303 0.044(5) 0.055(5) 0.036(5) 0.019(4) 0.005(4) 0.007(4)
C305 0.049(5) 0.061(6) 0.031(5) 0.006(4) 0.002(4) 0.006(4)
C322 0.037(4) 0.036(4) 0.064(6) 0.020(4) 0.011(4) 0.014(4)
C308 0.034(4) 0.029(4) 0.023(4) 0.007(3) 0.002(3) 0.002(3)
C320 0.034(4) 0.025(4) 0.027(4) 0.011(3) -0.001(3) 0.007(3)
C313 0.048(5) 0.035(4) 0.039(5) 0.008(4) 0.010(4) 0.011(4)
C304 0.049(5) 0.081(7) 0.030(4) 0.028(5) 0.005(4) 0.004(5)
C402 0.035(4) 0.028(4) 0.030(4) 0.011(3) 0.001(3) 0.006(3)
C414 0.035(4) 0.049(5) 0.033(4) 0.013(4) 0.003(3) 0.003(4)
C105 0.037(4) 0.028(4) 0.060(6) 0.014(4) 0.016(4) 0.013(3)
C419 0.056(5) 0.066(6) 0.035(5) 0.014(4) 0.002(4) 0.004(5)
N212 0.059(6) 0.040(5) 0.042(5) -0.002(4) -0.001(5) 0.008(5)
C421 0.068(7) 0.067(7) 0.102(9) 0.047(6) 0.026(6) 0.038(6)
C306 0.045(5) 0.043(5) 0.043(5) 0.009(4) -0.001(4) 0.003(4)
C325 0.051(5) 0.039(4) 0.034(4) 0.016(4) 0.001(4) 0.010(4)
C404 0.050(6) 0.060(6) 0.054(6) 0.011(5) -0.016(5) -0.005(5)
C420 0.025(4) 0.048(5) 0.054(5) 0.014(4) 0.006(3) 0.009(4)
C310 0.054(6) 0.066(6) 0.053(6) 0.028(5) 0.007(4) -0.003(5)
C309 0.047(5) 0.049(5) 0.041(5) 0.023(4) 0.003(4) 0.012(4)
C104 0.036(5) 0.043(5) 0.082(7) 0.028(5) 0.006(5) 0.005(4)
C408 0.032(4) 0.039(4) 0.028(4) 0.014(3) -0.002(3) -0.003(3)
C119 0.0639(19) 0.050(2) 0.066(2) 0.0347(19) 0.0106(17) 0.006(2)
C406 0.040(5) 0.074(7) 0.053(6) 0.028(5) 0.003(4) 0.015(5)
C410 0.097(8) 0.041(5) 0.062(7) 0.017(5) -0.013(6) 0.021(5)
C314 0.034(4) 0.039(4) 0.047(5) 0.021(4) 0.006(4) 0.005(3)
C319 0.041(5) 0.046(5) 0.051(5) 0.009(4) -0.004(4) 0.006(4)
C318 0.049(5) 0.040(5) 0.076(7) 0.011(5) -0.011(5) 0.022(4)
C317 0.048(5) 0.051(6) 0.088(8) 0.022(5) 0.024(5) 0.023(4)
C316 0.062(6) 0.062(6) 0.062(6) 0.019(5) 0.027(5) 0.022(5)
C315 0.061(6) 0.070(6) 0.046(5) 0.011(5) 0.026(4) 0.027(5)
C307 0.032(4) 0.042(4) 0.035(4) 0.012(4) 0.004(3) 0.003(3)
C405 0.036(5) 0.065(6) 0.054(6) 0.033(5) -0.011(4) -0.006(4)
C116 0.0595(19) 0.045(2) 0.066(2) 0.0355(18) 0.0082(17) 0.0095(19)
C210 0.114(12) 0.047(7) 0.043(7) 0.007(6) 0.001(7) 0.023(8)
C01H 0.069(7) 0.054(6) 0.115(10) 0.029(7) 0.003(7) 0.022(6)
C110 0.043(5) 0.045(5) 0.045(5) 0.018(4) 0.001(4) 0.012(4)
C207 0.077(9) 0.067(8) 0.043(7) 0.023(6) 0.039(7) 0.025(7)
C115 0.0585(18) 0.047(2) 0.067(2) 0.0364(19) 0.0095(17) 0.0079(19)
C102 0.045(5) 0.039(5) 0.069(6) 0.022(4) -0.003(4) -0.003(4)
C103 0.042(5) 0.057(6) 0.077(7) 0.025(5) -0.016(5) -0.008(4)
C403 0.040(5) 0.045(5) 0.050(5) 0.009(4) 0.001(4) 0.008(4)
C213 0.046(6) 0.033(5) 0.032(5) 0.014(4) 0.005(5) 0.007(5)
C416 0.121(11) 0.073(8) 0.057(7) 0.010(6) -0.007(7) -0.020(7)
C417 0.092(8) 0.091(9) 0.026(5) 0.003(5) 0.007(5) -0.003(7)
C218 0.098(9) 0.041(6) 0.030(5) 0.028(4) 0.021(6) 0.016(6)
C413 0.079(7) 0.074(7) 0.056(6) 0.027(6) 0.018(5) 0.016(6)
C209 0.096(10) 0.048(7) 0.029(6) 0.006(5) -0.012(6) 0.028(7)
C415 0.084(7) 0.060(6) 0.045(6) 0.017(5) -0.003(5) -0.020(6)
C211 0.090(9) 0.035(6) 0.054(8) -0.005(6) -0.019(7) 0.014(6)
C219 0.060(7) 0.043(6) 0.076(8) 0.029(6) 0.031(6) 0.005(5)
C409 0.088(7) 0.048(5) 0.061(6) 0.027(5) 0.025(5) 0.030(5)
C216 0.057(6) 0.033(5) 0.040(6) 0.015(4) 0.005(5) 0.011(5)
C423 0.060(7) 0.052(7) 0.158(13) 0.020(8) -0.003(8) 0.020(6)
C111 0.036(4) 0.040(4) 0.044(5) 0.019(4) 0.005(4) 0.003(3)
C411 0.069(7) 0.088(9) 0.082(9) 0.068(7) -0.005(6) -0.011(6)
C123 0.070(3) 0.049(3) 0.070(3) 0.030(2) 0.008(2) 0.009(3)
B301 0.034(4) 0.029(4) 0.029(4) 0.013(4) 0.005(3) 0.004(4)
C412 0.109(10) 0.090(9) 0.052(7) 0.031(6) 0.014(6) -0.019(8)
C223 0.056(6) 0.052(6) 0.047(6) 0.007(5) 0.007(5) 0.004(5)
C205 0.050(7) 0.069(8) 0.058(8) 0.026(7) 0.021(6) 0.010(6)
C215 0.064(7) 0.046(6) 0.049(6) 0.022(5) 0.019(5) -0.003(5)
C117 0.0586(19) 0.047(2) 0.070(2) 0.0379(19) 0.0076(17) 0.0113(19)
C425 0.047(6) 0.080(8) 0.163(13) 0.060(9) 0.024(7) 0.009(6)
B401 0.034(5) 0.038(5) 0.039(5) 0.013(4) 0.003(4) 0.007(4)
C202 0.068(7) 0.039(6) 0.046(7) 0.014(5) -0.010(6) 0.013(6)
C208 0.080(9) 0.062(8) 0.042(7) 0.011(6) 0.019(6) 0.045(7)
C424 0.051(7) 0.116(12) 0.192(17) 0.058(12) 0.036(8) 0.043(8)
C214 0.052(6) 0.040(6) 0.041(6) 0.019(5) 0.019(5) 0.015(5)
C124 0.0584(19) 0.053(4) 0.081(4) 0.035(3) 0.011(2) 0.007(3)
C221 0.106(7) 0.068(6) 0.055(6) 0.018(5) 0.024(5) 0.020(5)
C118 0.0623(19) 0.050(2) 0.067(2) 0.0370(19) 0.0050(17) 0.0067(19)
C224 0.064(7) 0.064(8) 0.060(8) 0.014(6) 0.002(6) -0.020(6)
C204 0.047(7) 0.066(8) 0.053(7) 0.015(6) 0.002(6) -0.008(6)
C217 0.071(7) 0.032(5) 0.035(5) 0.019(4) 0.009(5) 0.016(5)
C120 0.080(3) 0.066(3) 0.072(3) 0.027(3) 0.019(2) 0.003(3)
C203 0.049(7) 0.052(7) 0.063(8) 0.016(6) -0.006(6) -0.002(6)
C121 0.072(3) 0.064(3) 0.076(3) 0.037(3) -0.004(2) 0.001(3)
C222 0.083(9) 0.048(7) 0.062(8) 0.009(6) -0.015(6) 0.018(6)
C206 0.052(7) 0.085(9) 0.079(10) 0.053(8) 0.021(7) 0.018(7)
C122 0.062(2) 0.058(3) 0.091(3) 0.034(3) 0.011(2) 0.019(3)
C220 0.077(6) 0.093(7) 0.097(7) 0.035(6) 0.037(6) 0.015(6)
Ir2A 0.078(3) 0.087(3) 0.074(2) 0.048(2) 0.0262(19) 0.0362(19)

loop_
_atom_type_symbol
_atom_type_description
_atom_type_scat_dispersion_real
_atom_type_scat_dispersion_imag
_atom_type_scat_source
C C 0.0033 0.0016 'International Tables Vol C Tables 4.2.6.8 and 6.1.1.4'
H H 0.0000 0.0000 'International Tables Vol C Tables 4.2.6.8 and 6.1.1.4'
B B 0.0013 0.0007 'International Tables Vol C Tables 4.2.6.8 and 6.1.1.4'
Ir Ir -1.4442 7.9887 'International Tables Vol C Tables 4.2.6.8 and 6.1.1.4'
N N 0.0061 0.0033 'International Tables Vol C Tables 4.2.6.8 and 6.1.1.4'
S S 0.1246 0.1234 'International Tables Vol C Tables 4.2.6.8 and 6.1.1.4'

loop_
_geom_angle_atom_site_label_1
_geom_angle_atom_site_label_2
_geom_angle_atom_site_label_3
_geom_angle
N101 Ir1 S003 86.52(19)
N101 Ir1 N112 77.4(2)
N101 Ir1 C119 138.3(3)
N101 Ir1 C116 127.5(3)
N101 Ir1 C115 163.9(3)
N101 Ir1 C117 99.8(3)
N101 Ir1 C118 105.3(3)
N112 Ir1 S003 86.19(17)
N112 Ir1 C119 144.3(3)
N112 Ir1 C116 98.7(3)
N112 Ir1 C115 109.0(3)
N112 Ir1 C117 120.5(3)
N112 Ir1 C118 159.3(3)
C119 Ir1 S003 94.3(3)
C119 Ir1 C116 62.5(4)
C119 Ir1 C115 37.3(4)
C116 Ir1 S003 146.0(3)
C116 Ir1 C115 38.3(4)
C115 Ir1 S003 108.3(3)
C117 Ir1 S003 153.3(3)
C117 Ir1 C119 63.8(4)
C117 Ir1 C116 37.4(3)
C117 Ir1 C115 64.1(4)
C118 Ir1 S003 114.3(3)
C118 Ir1 C119 37.5(4)
C118 Ir1 C116 63.0(4)
C118 Ir1 C115 63.4(3)
C118 Ir1 C117 38.9(4)
N201 Ir2 S004 84.1(2)
N201 Ir2 N212 76.6(4)
N201 Ir2 C218 114.5(4)
N201 Ir2 C219 153.1(4)
N201 Ir2 C216 115.2(4)
N201 Ir2 C215 152.0(4)
N201 Ir2 C217 98.7(4)
N212 Ir2 S004 88.7(3)
N212 Ir2 C218 166.5(4)
N212 Ir2 C219 130.4(4)
N212 Ir2 C216 104.9(4)
N212 Ir2 C215 102.4(4)
N212 Ir2 C217 136.4(4)
C218 Ir2 S004 99.7(3)
C218 Ir2 C219 38.9(4)
C218 Ir2 C216 64.1(4)
C218 Ir2 C215 64.2(4)
C218 Ir2 C217 38.0(4)
C219 Ir2 S004 95.2(3)
C219 Ir2 C216 63.0(4)
C219 Ir2 C215 37.7(4)
C219 Ir2 C217 62.9(4)
C216 Ir2 S004 158.2(3)
C215 Ir2 S004 123.9(3)
C215 Ir2 C216 37.2(4)
C217 Ir2 S004 134.5(3)
C217 Ir2 C216 37.5(3)
C217 Ir2 C215 62.3(4)
C114 N101 Ir1 115.1(5)
C102 N101 Ir1 126.7(6)
C102 N101 C114 118.1(7)
C113 N112 Ir1 115.0(5)
C111 N112 Ir1 126.5(5)
C111 N112 C113 118.4(7)
N112 C113 C108 122.9(7)
N112 C113 C114 116.5(7)
C114 C113 C108 120.6(7)
C323 C324 H324 118.7
C323 C324 C325 122.6(8)
C325 C324 H324 118.7
C311 C312 H312 119.8
C311 C312 C313 120.4(8)
C313 C312 H312 119.8
C322 C321 H321 118.2
C322 C321 C320 123.5(7)
C320 C321 H321 118.2
C202 N201 Ir2 126.9(8)
C202 N201 C214 118.1(9)
C214 N201 Ir2 115.0(7)
C108 C107 H107 119.0
C106 C107 H107 119.0
C106 C107 C108 122.0(8)
C113 C108 C107 117.5(7)
C109 C108 C113 117.5(7)
C109 C108 C107 125.0(8)
C107 C106 H106 119.7
C107 C106 C105 120.7(7)
C105 C106 H106 119.7
C312 C311 H311 120.7
C312 C311 C310 118.5(9)
C310 C311 H311 120.7
C419 C418 H418 120.1
C417 C418 H418 120.1
C417 C418 C419 119.8(9)
N101 C114 C113 115.9(6)
N101 C114 C105 123.6(7)
C113 C114 C105 120.5(8)
C108 C109 H109 120.0
C110 C109 C108 120.1(8)
C110 C109 H109 120.0
C303 C302 B301 121.3(7)
C307 C302 C303 115.6(7)
C307 C302 B301 123.0(7)
C324 C323 H323 121.0
C324 C323 C322 118.0(8)
C322 C323 H323 121.0
C402 C407 H407 119.4
C402 C407 C406 121.2(8)
C406 C407 H407 119.4
C302 C303 H303 118.5
C304 C303 C302 122.9(8)
C304 C303 H303 118.5
C304 C305 H305 120.0
C304 C305 C306 120.1(8)
C306 C305 H305 120.0
C321 C322 H322 119.7
C323 C322 C321 120.6(8)
C323 C322 H322 119.7
C313 C308 C309 114.8(7)
C313 C308 B301 121.8(7)
C309 C308 B301 123.2(7)
C321 C320 C325 115.0(7)
C321 C320 B301 122.7(6)
C325 C320 B301 122.1(7)
C312 C313 C308 124.0(8)
C312 C313 H313 118.0
C308 C313 H313 118.0
C303 C304 H304 120.3
C305 C304 C303 119.4(8)
C305 C304 H304 120.3
C407 C402 B401 123.1(7)
C403 C402 C407 115.5(7)
C403 C402 B401 121.1(7)
C419 C414 B401 122.3(7)
C415 C414 C419 115.4(8)
C415 C414 B401 122.3(8)
C114 C105 C106 118.7(7)
C114 C105 C104 117.3(8)
C104 C105 C106 123.8(8)
C418 C419 H419 118.4
C414 C419 C418 123.3(9)
C414 C419 H419 118.4
C213 N212 Ir2 113.8(7)
C211 N212 Ir2 124.3(9)
C211 N212 C213 121.7(11)
C420 C421 H421 117.4
C420 C421 C01H 125.2(10)
C01H C421 H421 117.4
C305 C306 H306 120.4
C305 C306 C307 119.3(8)
C307 C306 H306 120.4
C324 C325 H325 119.9
C320 C325 C324 120.3(8)
C320 C325 H325 119.9
C405 C404 H404 119.9
C405 C404 C403 120.3(9)
C403 C404 H404 119.9
C421 C420 C425 111.9(9)
C421 C420 B401 124.3(8)
C425 C420 B401 123.0(8)
C311 C310 H310 119.7
C311 C310 C309 120.7(9)
C309 C310 H310 119.7
C308 C309 H309 119.2
C310 C309 C308 121.6(8)
C310 C309 H309 119.2
C105 C104 H104 120.6
C103 C104 C105 118.7(8)
C103 C104 H104 120.6
C413 C408 B401 122.6(8)
C409 C408 C413 114.8(8)
C409 C408 B401 122.0(7)
C115 C119 Ir1 71.6(5)
C115 C119 C120 123.1(9)
C118 C119 Ir1 70.4(5)
C118 C119 C115 109.6(10)
C118 C119 C120 127.2(10)
C120 C119 Ir1 126.4(7)
C407 C406 H406 119.6
C405 C406 C407 120.8(9)
C405 C406 H406 119.6
C409 C410 H410 120.1
C411 C410 H410 120.1
C411 C410 C409 119.8(10)
C319 C314 C315 120.0
C319 C314 B301 122.3(4)
C315 C314 B301 117.7(4)
C314 C319 H319 120.0
C314 C319 C318 120.0
C318 C319 H319 120.0
C319 C318 H318 120.0
C319 C318 C317 120.0
C317 C318 H318 120.0
C318 C317 H317 120.0
C318 C317 C316 120.0
C316 C317 H317 120.0
C317 C316 H316 120.0
C315 C316 C317 120.0
C315 C316 H316 120.0
C314 C315 H315 120.0
C316 C315 C314 120.0
C316 C315 H315 120.0
C302 C307 H307 118.6
C306 C307 C302 122.7(8)
C306 C307 H307 118.6
C404 C405 H405 120.6
C406 C405 C404 118.8(8)
C406 C405 H405 120.6
C115 C116 Ir1 70.9(5)
C115 C116 C123 124.1(9)
C123 C116 Ir1 127.1(6)
C117 C116 Ir1 70.7(5)
C117 C116 C115 109.7(9)
C117 C116 C123 126.1(9)
C209 C210 H210 119.6
C209 C210 C211 120.8(13)
C211 C210 H210 119.6
C421 C01H H01H 119.5
C423 C01H C421 121.0(11)
C423 C01H H01H 119.5
C109 C110 H110 120.4
C109 C110 C111 119.2(8)
C111 C110 H110 120.4
C208 C207 H207 120.5
C208 C207 C206 119.1(12)
C206 C207 H207 120.5
C119 C115 Ir1 71.1(5)
C119 C115 C116 106.3(9)
C119 C115 C124 126.9(10)
C116 C115 Ir1 70.8(5)
C116 C115 C124 126.1(9)
C124 C115 Ir1 130.1(6)
N101 C102 H102 119.7
N101 C102 C103 120.6(9)
C103 C102 H102 119.7
C104 C103 C102 121.5(8)
C104 C103 H103 119.3
C102 C103 H103 119.3
C402 C403 C404 123.4(9)
C402 C403 H403 118.3
C404 C403 H403 118.3
N212 C213 C208 124.1(10)
N212 C213 C214 117.1(10)
C214 C213 C208 118.6(10)
C417 C416 H416 120.2
C417 C416 C415 119.5(10)
C415 C416 H416 120.2
C418 C417 C416 119.7(9)
C418 C417 H417 120.1
C416 C417 H417 120.1
C219 C218 Ir2 71.7(6)
C219 C218 C221 126.2(11)
C221 C218 Ir2 127.6(8)
C217 C218 Ir2 72.3(5)
C217 C218 C219 105.9(9)
C217 C218 C221 127.3(11)
C408 C413 H413 118.5
C412 C413 C408 122.9(11)
C412 C413 H413 118.5
C210 C209 H209 119.7
C210 C209 C208 120.7(13)
C208 C209 H209 119.7
C414 C415 C416 122.1(10)
C414 C415 H415 119.0
C416 C415 H415 119.0
N212 C211 C210 117.8(13)
N212 C211 H211 121.1
C210 C211 H211 121.1
C218 C219 Ir2 69.4(5)
C218 C219 C220 124.8(11)
C215 C219 Ir2 72.4(6)
C215 C219 C218 108.3(10)
C215 C219 C220 126.8(12)
C220 C219 Ir2 127.1(9)
C408 C409 C410 123.4(10)
C408 C409 H409 118.3
C410 C409 H409 118.3
C223 C216 Ir2 127.8(7)
C215 C216 Ir2 71.3(6)
C215 C216 C223 125.8(9)
C215 C216 C217 107.2(9)
C217 C216 Ir2 70.1(5)
C217 C216 C223 126.9(10)
C01H C423 H423 120.5
C01H C423 C424 119.1(11)
C424 C423 H423 120.5
N112 C111 C110 121.8(7)
N112 C111 H111 119.1
C110 C111 H111 119.1
C410 C411 H411 120.1
C410 C411 C412 119.8(10)
C412 C411 H411 120.1
C116 C123 H12A 109.5
C116 C123 H12B 109.5
C116 C123 H12C 109.5
H12A C123 H12B 109.5
H12A C123 H12C 109.5
H12B C123 H12C 109.5
C302 B301 C314 112.1(6)
C308 B301 C302 107.1(6)
C308 B301 C320 107.4(6)
C308 B301 C314 111.4(6)
C320 B301 C302 109.9(6)
C320 B301 C314 108.8(6)
C413 C412 C411 118.6(11)
C413 C412 H412 120.7
C411 C412 H412 120.7
C216 C223 H22A 109.5
C216 C223 H22B 109.5
C216 C223 H22C 109.5
H22A C223 H22B 109.5
H22A C223 H22C 109.5
H22B C223 H22C 109.5
C214 C205 C204 116.5(11)
C206 C205 C214 116.8(12)
C206 C205 C204 126.4(12)
C219 C215 Ir2 70.0(6)
C219 C215 C224 127.2(11)
C216 C215 Ir2 71.4(6)
C216 C215 C219 108.4(10)
C216 C215 C224 124.2(10)
C224 C215 Ir2 128.0(8)
C116 C117 Ir1 71.9(5)
C116 C117 C118 106.2(9)
C116 C117 C122 129.6(10)
C118 C117 Ir1 70.1(5)
C118 C117 C122 124.1(9)
C122 C117 Ir1 124.9(6)
C420 C425 H425 118.8
C420 C425 C424 122.5(11)
C424 C425 H425 118.8
C414 B401 C402 111.8(6)
C414 B401 C420 106.5(6)
C414 B401 C408 113.1(7)
C420 B401 C402 109.3(6)
C408 B401 C402 103.0(6)
C408 B401 C420 113.2(7)
N201 C202 H202 118.8
N201 C202 C203 122.5(11)
C203 C202 H202 118.8
C207 C208 C213 120.6(12)
C207 C208 C209 124.4(13)
C209 C208 C213 114.9(12)
C423 C424 C425 119.6(12)
C423 C424 H424 120.2
C425 C424 H424 120.2
N201 C214 C213 116.5(9)
N201 C214 C205 122.2(10)
C213 C214 C205 121.3(10)
C115 C124 H12D 109.5
C115 C124 H12E 109.5
C115 C124 H12F 109.5
H12D C124 H12E 109.5
H12D C124 H12F 109.5
H12E C124 H12F 109.5
C218 C221 H22D 109.5
C218 C221 H22E 109.5
C218 C221 H22F 109.5
H22D C221 H22E 109.5
H22D C221 H22F 109.5
H22E C221 H22F 109.5
C119 C118 Ir1 72.0(5)
C119 C118 C117 108.0(9)
C119 C118 C121 125.7(10)
C117 C118 Ir1 70.9(5)
C117 C118 C121 125.7(9)
C121 C118 Ir1 129.1(6)
C215 C224 H22G 109.5
C215 C224 H22H 109.5
C215 C224 H22I 109.5
H22G C224 H22H 109.5
H22G C224 H22I 109.5
H22H C224 H22I 109.5
C205 C204 H204 119.8
C203 C204 C205 120.3(11)
C203 C204 H204 119.8
C218 C217 Ir2 69.7(5)
C218 C217 C216 110.2(10)
C218 C217 C222 125.3(10)
C216 C217 Ir2 72.4(5)
C216 C217 C222 124.5(10)
C222 C217 Ir2 127.5(7)
C119 C120 H12G 109.5
C119 C120 H12H 109.5
C119 C120 H12I 109.5
H12G C120 H12H 109.5
H12G C120 H12I 109.5
H12H C120 H12I 109.5
C202 C203 H203 119.9
C204 C203 C202 120.2(11)
C204 C203 H203 119.9
C118 C121 H12J 109.5
C118 C121 H12K 109.5
C118 C121 H12L 109.5
H12J C121 H12K 109.5
H12J C121 H12L 109.5
H12K C121 H12L 109.5
C217 C222 H22J 109.5
C217 C222 H22K 109.5
C217 C222 H22L 109.5
H22J C222 H22K 109.5
H22J C222 H22L 109.5
H22K C222 H22L 109.5
C207 C206 H206 118.7
C205 C206 C207 122.7(12)
C205 C206 H206 118.7
C117 C122 H12M 109.5
C117 C122 H12N 109.5
C117 C122 H12O 109.5
H12M C122 H12N 109.5
H12M C122 H12O 109.5
H12N C122 H12O 109.5
C219 C220 H22M 109.5
C219 C220 H22N 109.5
C219 C220 H22O 109.5
H22M C220 H22N 109.5
H22M C220 H22O 109.5
H22N C220 H22O 109.5
C16A C15A C19A 108.0
C16A C15A C20A 126.0
C16A C15A Ir2A 73.1
C19A C15A C20A 126.0
C19A C15A Ir2A 65.6
C20A C15A Ir2A 126.8
C15A C16A C21A 126.0
C15A C16A Ir2A 67.5
C17A C16A C15A 108.0
C17A C16A C21A 126.0
C17A C16A Ir2A 68.4
C21A C16A Ir2A 129.7
C16A C17A C18A 108.0
C16A C17A C22A 126.0
C16A C17A Ir2A 72.4
C18A C17A C22A 126.0
C18A C17A Ir2A 65.5
C22A C17A Ir2A 127.7
C17A C18A C23A 126.1
C17A C18A Ir2A 73.8
C19A C18A C17A 108.0
C19A C18A C23A 126.0
C19A C18A Ir2A 68.4
C23A C18A Ir2A 123.5
C15A C19A C24A 125.9
C15A C19A Ir2A 73.3
C18A C19A C15A 108.0
C18A C19A C24A 126.0
C18A C19A Ir2A 69.5
C24A C19A Ir2A 122.9
C15A C20A H20A 109.5
C15A C20A H20B 109.5
C15A C20A H20C 109.5
H20A C20A H20B 109.5
H20A C20A H20C 109.5
H20B C20A H20C 109.5
C16A C21A H21A 109.5
C16A C21A H21B 109.5
C16A C21A H21C 109.5
H21A C21A H21B 109.5
H21A C21A H21C 109.5
H21B C21A H21C 109.5
C17A C22A H22P 109.5
C17A C22A H22Q 109.5
C17A C22A H22R 109.5
H22P C22A H22Q 109.5
H22P C22A H22R 109.5
H22Q C22A H22R 109.5
C18A C23A H23A 109.5
C18A C23A H23B 109.5
C18A C23A H23C 109.5
H23A C23A H23B 109.5
H23A C23A H23C 109.5
H23B C23A H23C 109.5
C19A C24A H24A 109.5
C19A C24A H24B 109.5
C19A C24A H24C 109.5
H24A C24A H24B 109.5
H24A C24A H24C 109.5
H24B C24A H24C 109.5
C7A C6A H6A 126.6
C5A C6A H6A 126.6
C5A C6A C7A 106.9(18)
C6A C7A H7A 121.2
C6A C7A C8A 117.7(18)
C8A C7A H7A 121.2
C15A Ir2A S004 159.1(7)
C15A Ir2A C16A 39.4
C15A Ir2A C17A 67.1
C15A Ir2A N1A 92.0(9)
C16A Ir2A S004 120.1(7)
C16A Ir2A N1A 95.7(8)
C17A Ir2A S004 98.6(4)
C17A Ir2A C16A 39.2
C17A Ir2A N1A 129.3(8)
C18A Ir2A S004 110.6(5)
C18A Ir2A C15A 69.2
C18A Ir2A C16A 67.7
C18A Ir2A C17A 40.7
C18A Ir2A N1A 160.9(9)
C19A Ir2A S004 149.8(7)
C19A Ir2A C15A 41.2
C19A Ir2A C16A 67.9
C19A Ir2A C17A 68.9
C19A Ir2A C18A 42.2
C19A Ir2A N1A 124.0(10)
C19A Ir2A N12A 99.6(11)
N1A Ir2A S004 85.5(8)
N12A Ir2A S004 83.6(9)
N12A Ir2A C15A 115.0(11)
N12A Ir2A C16A 152.1(10)
N12A Ir2A C17A 160.6(10)
N12A Ir2A C18A 120.4(10)
N12A Ir2A N1A 70.0(13)
C2A N1A Ir2A 128.6(17)
C2A N1A C14A 120.0
C14A N1A Ir2A 111.4(18)
N1A C2A H2A 120.0
N1A C2A C3A 120.0
C3A C2A H2A 120.0
C2A C3A H3A 120.0
C4A C3A C2A 120.0
C4A C3A H3A 120.0
C3A C4A H4A 120.0
C3A C4A C5A 120.0
C5A C4A H4A 120.0
C6A C5A C4A 114(3)
C6A C5A C14A 123(3)
C14A C5A C4A 120.0
C5A C14A N1A 120.0
C13A C14A N1A 116(3)
C13A C14A C5A 124(3)
C11A N12A Ir2A 119.4(19)
C11A N12A C13A 120.0
C13A N12A Ir2A 120.6(19)
N12A C11A H11A 120.0
C10A C11A N12A 120.0
C10A C11A H11A 120.0
C11A C10A H10A 120.0
C11A C10A C9A 120.0
C9A C10A H10A 120.0
C10A C9A H9A 120.0
C8A C9A C10A 120.0
C8A C9A H9A 120.0
C9A C8A C7A 119(3)
C9A C8A C13A 120.0
C13A C8A C7A 120(3)
C14A C13A N12A 120(3)
C14A C13A C8A 118(3)
C8A C13A N12A 120.0

loop_
_geom_bond_atom_site_label_1
_geom_bond_atom_site_label_2
_geom_bond_distance
Ir1 S003 2.388(2)
Ir1 N101 2.075(6)
Ir1 N112 2.097(6)
Ir1 C119 2.171(9)
Ir1 C116 2.176(9)
Ir1 C115 2.177(9)
Ir1 C117 2.162(9)
Ir1 C118 2.151(9)
Ir2 S004 2.384(3)
Ir2 N201 2.107(8)
Ir2 N212 2.129(10)
Ir2 C218 2.150(9)
Ir2 C219 2.181(10)
Ir2 C216 2.214(9)
Ir2 C215 2.212(10)
Ir2 C217 2.184(9)
S004 Ir2A 2.427(5)
N101 C114 1.383(10)
N101 C102 1.330(10)
N112 C113 1.359(9)
N112 C111 1.332(9)
C113 C108 1.400(11)
C113 C114 1.399(11)
C324 H324 0.9300
C324 C323 1.352(13)
C324 C325 1.409(12)
C312 H312 0.9300
C312 C311 1.355(13)
C312 C313 1.380(11)
C321 H321 0.9300
C321 C322 1.378(11)
C321 C320 1.395(10)
N201 C202 1.332(13)
N201 C214 1.348(13)
C107 H107 0.9300
C107 C108 1.428(11)
C107 C106 1.349(11)
C108 C109 1.397(11)
C106 H106 0.9300
C106 C105 1.408(11)
C311 H311 0.9300
C311 C310 1.387(14)
C418 H418 0.9300
C418 C419 1.398(12)
C418 C417 1.359(15)
C114 C105 1.402(10)
C109 H109 0.9300
C109 C110 1.361(11)
C302 C303 1.400(11)
C302 C307 1.396(11)
C302 B301 1.663(11)
C323 H323 0.9300
C323 C322 1.366(12)
C407 H407 0.9300
C407 C402 1.388(11)
C407 C406 1.414(12)
C303 H303 0.9300
C303 C304 1.389(11)
C305 H305 0.9300
C305 C304 1.382(13)
C305 C306 1.385(12)
C322 H322 0.9300
C308 C313 1.380(11)
C308 C309 1.408(11)
C308 B301 1.636(11)
C320 C325 1.401(10)
C320 B301 1.651(11)
C313 H313 0.9300
C304 H304 0.9300
C402 C403 1.377(11)
C402 B401 1.675(11)
C414 C419 1.393(12)
C414 C415 1.392(12)
C414 B401 1.628(12)
C105 C104 1.407(12)
C419 H419 0.9300
N212 C213 1.346(14)
N212 C211 1.327(14)
C421 H421 0.9300
C421 C420 1.362(13)
C421 C01H 1.371(14)
C306 H306 0.9300
C306 C307 1.395(11)
C325 H325 0.9300
C404 H404 0.9300
C404 C405 1.366(14)
C404 C403 1.378(12)
C420 C425 1.376(13)
C420 B401 1.655(12)
C310 H310 0.9300
C310 C309 1.394(12)
C309 H309 0.9300
C104 H104 0.9300
C104 C103 1.366(13)
C408 C413 1.388(12)
C408 C409 1.380(12)
C408 B401 1.633(12)
C119 C115 1.391(13)
C119 C118 1.390(13)
C119 C120 1.506(14)
C406 H406 0.9300
C406 C405 1.352(13)
C410 H410 0.9300
C410 C409 1.387(13)
C410 C411 1.327(16)
C314 C319 1.3900
C314 C315 1.3900
C314 B301 1.709(9)
C319 H319 0.9300
C319 C318 1.3900
C318 H318 0.9300
C318 C317 1.3900
C317 H317 0.9300
C317 C316 1.3900
C316 H316 0.9300
C316 C315 1.3900
C315 H315 0.9300
C307 H307 0.9300
C405 H405 0.9300
C116 C115 1.427(13)
C116 C123 1.508(13)
C116 C117 1.390(13)
C210 H210 0.9300
C210 C209 1.373(19)
C210 C211 1.465(18)
C01H H01H 0.9300
C01H C423 1.282(16)
C110 H110 0.9300
C110 C111 1.417(11)
C207 H207 0.9300
C207 C208 1.361(18)
C207 C206 1.403(19)
C115 C124 1.487(13)
C102 H102 0.9300
C102 C103 1.424(13)
C103 H103 0.9300
C403 H403 0.9300
C213 C208 1.428(16)
C213 C214 1.411(15)
C416 H416 0.9300
C416 C417 1.388(15)
C416 C415 1.415(14)
C417 H417 0.9300
C218 C219 1.442(16)
C218 C221 1.477(15)
C218 C217 1.412(15)
C413 H413 0.9300
C413 C412 1.378(15)
C209 H209 0.9300
C209 C208 1.418(17)
C415 H415 0.9300
C211 H211 0.9300
C219 C215 1.419(15)
C219 C220 1.523(16)
C409 H409 0.9300
C216 C223 1.483(14)
C216 C215 1.414(15)
C216 C217 1.414(13)
C423 H423 0.9300
C423 C424 1.345(17)
C111 H111 0.9300
C411 H411 0.9300
C411 C412 1.407(17)
C123 H12A 0.9600
C123 H12B 0.9600
C123 H12C 0.9600
C412 H412 0.9300
C223 H22A 0.9600
C223 H22B 0.9600
C223 H22C 0.9600
C205 C214 1.417(15)
C205 C204 1.418(17)
C205 C206 1.401(17)
C215 C224 1.508(15)
C117 C118 1.437(14)
C117 C122 1.463(13)
C425 H425 0.9300
C425 C424 1.411(16)
C202 H202 0.9300
C202 C203 1.397(15)
C424 H424 0.9300
C124 H12D 0.9600
C124 H12E 0.9600
C124 H12F 0.9600
C221 H22D 0.9600
C221 H22E 0.9600
C221 H22F 0.9600
C118 C121 1.515(13)
C224 H22G 0.9600
C224 H22H 0.9600
C224 H22I 0.9600
C204 H204 0.9300
C204 C203 1.316(16)
C217 C222 1.501(15)
C120 H12G 0.9600
C120 H12H 0.9600
C120 H12I 0.9600
C203 H203 0.9300
C121 H12J 0.9600
C121 H12K 0.9600
C121 H12L 0.9600
C222 H22J 0.9600
C222 H22K 0.9600
C222 H22L 0.9600
C206 H206 0.9300
C122 H12M 0.9600
C122 H12N 0.9600
C122 H12O 0.9600
C220 H22M 0.9600
C220 H22N 0.9600
C220 H22O 0.9600
C15A C16A 1.427(6)
C15A C19A 1.428(6)
C15A C20A 1.517(7)
C15A Ir2A 2.077(9)
C16A C17A 1.427(6)
C16A C21A 1.518(7)
C16A Ir2A 2.152(9)
C17A C18A 1.427(6)
C17A C22A 1.518(7)
C17A Ir2A 2.099(9)
C18A C19A 1.427(6)
C18A C23A 1.517(7)
C18A Ir2A 1.990(9)
C19A C24A 1.519(6)
C19A Ir2A 1.975(8)
C20A H20A 0.9600
C20A H20B 0.9600
C20A H20C 0.9600
C21A H21A 0.9600
C21A H21B 0.9600
C21A H21C 0.9600
C22A H22P 0.9600
C22A H22Q 0.9600
C22A H22R 0.9600
C23A H23A 0.9600
C23A H23B 0.9600
C23A H23C 0.9600
C24A H24A 0.9600
C24A H24B 0.9600
C24A H24C 0.9600
C6A H6A 0.9300
C6A C7A 1.394(6)
C6A C5A 1.382(19)
C7A H7A 0.9300
C7A C8A 1.415(19)
Ir2A N1A 2.28(2)
Ir2A N12A 1.98(3)
N1A C2A 1.3900
N1A C14A 1.3900
C2A H2A 0.9300
C2A C3A 1.3900
C3A H3A 0.9300
C3A C4A 1.3900
C4A H4A 0.9300
C4A C5A 1.3900
C5A C14A 1.3900
C14A C13A 1.13(3)
N12A C11A 1.3900
N12A C13A 1.3900
C11A H11A 0.9300
C11A C10A 1.3900
C10A H10A 0.9300
C10A C9A 1.3900
C9A H9A 0.9300
C9A C8A 1.3900
C8A C13A 1.3900

loop_
_geom_torsion_atom_site_label_1
_geom_torsion_atom_site_label_2
_geom_torsion_atom_site_label_3
_geom_torsion_atom_site_label_4
_geom_torsion
Ir1 N101 C114 C113 1.9(8)
Ir1 N101 C114 C105 -178.4(6)
Ir1 N101 C102 C103 178.4(7)
Ir1 N112 C113 C108 178.5(5)
Ir1 N112 C113 C114 -2.7(8)
Ir1 N112 C111 C110 -177.2(6)
Ir1 C119 C115 C116 62.5(6)
Ir1 C119 C115 C124 -126.4(9)
Ir1 C119 C118 C117 -62.2(6)
Ir1 C119 C118 C121 125.7(9)
Ir1 C116 C115 C119 -62.6(6)
Ir1 C116 C115 C124 126.2(9)
Ir1 C116 C117 C118 62.1(6)
Ir1 C116 C117 C122 -120.7(10)
Ir1 C117 C118 C119 62.9(6)
Ir1 C117 C118 C121 -125.0(9)
Ir2 N201 C202 C203 -179.9(8)
Ir2 N201 C214 C213 4.7(12)
Ir2 N201 C214 C205 -176.6(9)
Ir2 N212 C213 C208 175.6(9)
Ir2 N212 C213 C214 -10.1(12)
Ir2 N212 C211 C210 -175.1(9)
Ir2 C218 C219 C215 62.3(7)
Ir2 C218 C219 C220 -121.6(11)
Ir2 C218 C217 C216 -61.4(7)
Ir2 C218 C217 C222 122.2(10)
Ir2 C219 C215 C216 61.4(7)
Ir2 C219 C215 C224 -123.1(11)
Ir2 C216 C215 C219 -60.5(7)
Ir2 C216 C215 C224 123.9(10)
Ir2 C216 C217 C218 59.7(7)
Ir2 C216 C217 C222 -123.8(10)
N101 C114 C105 C106 -178.8(7)
N101 C114 C105 C104 -2.5(11)
N101 C102 C103 C104 3.5(15)
N112 C113 C108 C107 178.1(7)
N112 C113 C108 C109 0.2(11)
N112 C113 C114 N101 0.6(9)
N112 C113 C114 C105 -179.2(7)
C113 N112 C111 C110 2.2(11)
C113 C108 C109 C110 -0.7(11)
C113 C114 C105 C106 1.0(11)
C113 C114 C105 C104 177.2(7)
C324 C323 C322 C321 0.9(12)
C312 C311 C310 C309 -0.2(14)
C321 C320 C325 C324 1.7(10)
C321 C320 B301 C302 27.1(9)
C321 C320 B301 C308 -89.0(8)
C321 C320 B301 C314 150.3(6)
N201 C202 C203 C204 -0.7(19)
C107 C108 C109 C110 -178.5(8)
C107 C106 C105 C114 -0.5(11)
C107 C106 C105 C104 -176.5(8)
C108 C113 C114 N101 179.4(7)
C108 C113 C114 C105 -0.4(11)
C108 C107 C106 C105 -0.5(12)
C108 C109 C110 C111 1.9(12)
C106 C107 C108 C113 1.1(11)
C106 C107 C108 C109 178.8(7)
C106 C105 C104 C103 177.5(9)
C311 C312 C313 C308 0.4(13)
C311 C310 C309 C308 1.7(14)
C114 N101 C102 C103 -4.4(12)
C114 C113 C108 C107 -0.7(10)
C114 C113 C108 C109 -178.5(7)
C114 C105 C104 C103 1.4(12)
C109 C110 C111 N112 -2.7(12)
C302 C303 C304 C305 1.3(14)
C323 C324 C325 C320 -0.7(12)
C407 C402 C403 C404 0.0(12)
C407 C402 B401 C414 -30.6(10)
C407 C402 B401 C420 -148.3(8)
C407 C402 B401 C408 91.2(9)
C407 C406 C405 C404 -0.8(14)
C303 C302 C307 C306 2.0(11)
C303 C302 B301 C308 169.7(7)
C303 C302 B301 C320 53.3(9)
C303 C302 B301 C314 -67.9(9)
C305 C306 C307 C302 -1.4(13)
C322 C321 C320 C325 -1.5(11)
C322 C321 C320 B301 173.8(7)
C320 C321 C322 C323 0.2(12)
C313 C312 C311 C310 -0.8(13)
C313 C308 C309 C310 -2.0(11)
C313 C308 B301 C302 -72.0(8)
C313 C308 B301 C320 46.1(9)
C313 C308 B301 C314 165.1(6)
C304 C305 C306 C307 0.6(13)
C402 C407 C406 C405 0.5(13)
C105 C104 C103 C102 -1.9(15)
C419 C418 C417 C416 -1.1(18)
C419 C414 C415 C416 -3.9(16)
C419 C414 B401 C402 -49.5(10)
C419 C414 B401 C420 69.8(10)
C419 C414 B401 C408 -165.3(8)
N212 C213 C208 C207 -178.9(11)
N212 C213 C208 C209 -0.8(16)
N212 C213 C214 N201 3.7(14)
N212 C213 C214 C205 -174.9(10)
C421 C420 C425 C424 -3.6(18)
C421 C420 B401 C402 41.9(12)
C421 C420 B401 C414 -79.1(11)
C421 C420 B401 C408 156.0(9)
C421 C01H C423 C424 -6(2)
C306 C305 C304 C303 -0.5(14)
C325 C324 C323 C322 -0.7(12)
C325 C320 B301 C302 -157.9(7)
C325 C320 B301 C308 85.9(8)
C325 C320 B301 C314 -34.8(9)
C420 C421 C01H C423 -2(2)
C420 C425 C424 C423 -4(2)
C309 C308 C313 C312 1.0(11)
C309 C308 B301 C302 101.4(8)
C309 C308 B301 C320 -140.6(7)
C309 C308 B301 C314 -21.5(9)
C408 C413 C412 C411 -2.9(17)
C406 C407 C402 C403 -0.1(12)
C406 C407 C402 B401 -173.4(8)
C410 C411 C412 C413 7.8(17)
C314 C319 C318 C317 0.0
C319 C314 C315 C316 0.0
C319 C314 B301 C302 17.9(7)
C319 C314 B301 C308 137.9(5)
C319 C314 B301 C320 -103.9(6)
C319 C318 C317 C316 0.0
C318 C317 C316 C315 0.0
C317 C316 C315 C314 0.0
C315 C314 C319 C318 0.0
C315 C314 B301 C302 -163.2(5)
C315 C314 B301 C308 -43.2(7)
C315 C314 B301 C320 75.0(6)
C307 C302 C303 C304 -1.9(12)
C307 C302 B301 C308 -13.6(10)
C307 C302 B301 C320 -130.0(7)
C307 C302 B301 C314 108.8(8)
C405 C404 C403 C402 -0.3(14)
C116 C117 C118 Ir1 -63.3(6)
C116 C117 C118 C119 -0.4(10)
C116 C117 C118 C121 171.7(8)
C210 C209 C208 C207 179.9(12)
C210 C209 C208 C213 1.9(17)
C01H C421 C420 C425 6.7(17)
C01H C421 C420 B401 176.5(10)
C01H C423 C424 C425 8(2)
C115 C119 C118 Ir1 61.1(7)
C115 C119 C118 C117 -1.0(10)
C115 C119 C118 C121 -173.2(9)
C115 C116 C117 Ir1 -60.4(6)
C115 C116 C117 C118 1.7(10)
C115 C116 C117 C122 178.9(9)
C102 N101 C114 C113 -175.7(7)
C102 N101 C114 C105 4.1(11)
C403 C402 B401 C414 156.5(7)
C403 C402 B401 C420 38.8(10)
C403 C402 B401 C408 -81.8(9)
C403 C404 C405 C406 0.6(14)
C213 N212 C211 C210 0.3(16)
C417 C418 C419 C414 -1.6(16)
C417 C416 C415 C414 1.5(19)
C218 C219 C215 Ir2 -60.4(7)
C218 C219 C215 C216 1.0(12)
C218 C219 C215 C224 176.4(10)
C413 C408 C409 C410 5.6(14)
C413 C408 B401 C402 96.9(9)
C413 C408 B401 C414 -142.2(8)
C413 C408 B401 C420 -20.9(11)
C209 C210 C211 N212 0.8(18)
C415 C414 C419 C418 4.0(14)
C415 C414 B401 C402 133.3(9)
C415 C414 B401 C420 -107.4(10)
C415 C414 B401 C408 17.6(11)
C415 C416 C417 C418 1(2)
C211 N212 C213 C208 -0.3(17)
C211 N212 C213 C214 174.0(10)
C211 C210 C209 C208 -2.0(19)
C219 C218 C217 Ir2 64.3(7)
C219 C218 C217 C216 2.9(11)
C219 C218 C217 C222 -173.5(10)
C409 C408 C413 C412 -3.5(14)
C409 C408 B401 C402 -73.6(9)
C409 C408 B401 C414 47.3(10)
C409 C408 B401 C420 168.6(8)
C409 C410 C411 C412 -5.8(17)
C111 N112 C113 C108 -0.9(11)
C111 N112 C113 C114 177.9(7)
C411 C410 C409 C408 -1.1(17)
C123 C116 C115 Ir1 -122.5(8)
C123 C116 C115 C119 174.9(8)
C123 C116 C115 C124 3.7(14)
C123 C116 C117 Ir1 122.4(9)
C123 C116 C117 C118 -175.4(8)
C123 C116 C117 C122 1.8(15)
B301 C302 C303 C304 175.0(8)
B301 C302 C307 C306 -174.9(7)
B301 C308 C313 C312 174.9(7)
B301 C308 C309 C310 -175.8(7)
B301 C320 C325 C324 -173.6(7)
B301 C314 C319 C318 178.9(5)
B301 C314 C315 C316 -178.9(5)
C223 C216 C215 Ir2 -123.6(10)
C223 C216 C215 C219 175.9(10)
C223 C216 C215 C224 0.3(16)
C223 C216 C217 Ir2 122.9(10)
C223 C216 C217 C218 -177.4(9)
C223 C216 C217 C222 -0.9(16)
C205 C204 C203 C202 2(2)
C215 C216 C217 Ir2 -62.1(7)
C215 C216 C217 C218 -2.4(11)
C215 C216 C217 C222 174.1(10)
C117 C116 C115 Ir1 60.3(6)
C117 C116 C115 C119 -2.3(10)
C117 C116 C115 C124 -173.5(8)
C425 C420 B401 C402 -149.3(10)
C425 C420 B401 C414 89.7(11)
C425 C420 B401 C408 -35.2(12)
B401 C402 C403 C404 173.4(8)
B401 C414 C419 C418 -173.3(9)
B401 C414 C415 C416 173.4(10)
B401 C420 C425 C424 -173.6(12)
B401 C408 C413 C412 -174.6(9)
B401 C408 C409 C410 176.8(9)
C202 N201 C214 C213 -172.5(10)
C202 N201 C214 C205 6.2(15)
C208 C207 C206 C205 11(2)
C208 C213 C214 N201 178.3(10)
C208 C213 C214 C205 -0.3(16)
C214 N201 C202 C203 -3.1(16)
C214 C213 C208 C207 6.9(16)
C214 C213 C208 C209 -175.0(10)
C214 C205 C204 C203 1.4(19)
C214 C205 C206 C207 -4.4(19)
C221 C218 C219 Ir2 123.6(11)
C221 C218 C219 C215 -174.1(10)
C221 C218 C219 C220 2.0(18)
C221 C218 C217 Ir2 -124.1(11)
C221 C218 C217 C216 174.5(10)
C221 C218 C217 C222 -2.0(17)
C118 C119 C115 Ir1 -60.4(6)
C118 C119 C115 C116 2.0(10)
C118 C119 C115 C124 173.1(8)
C204 C205 C214 N201 -5.3(17)
C204 C205 C214 C213 173.3(11)
C204 C205 C206 C207 -177.8(13)
C217 C218 C219 Ir2 -64.7(6)
C217 C218 C219 C215 -2.4(11)
C217 C218 C219 C220 173.7(10)
C217 C216 C215 Ir2 61.3(6)
C217 C216 C215 C219 0.8(11)
C217 C216 C215 C224 -174.8(10)
C120 C119 C115 Ir1 122.0(9)
C120 C119 C115 C116 -175.6(8)
C120 C119 C115 C124 -4.4(15)
C120 C119 C118 Ir1 -121.4(10)
C120 C119 C118 C117 176.4(9)
C120 C119 C118 C121 4.3(15)
C206 C207 C208 C213 -12.0(18)
C206 C207 C208 C209 170.1(12)
C206 C205 C214 N201 -179.4(11)
C206 C205 C214 C213 -0.8(17)
C206 C205 C204 C203 174.8(13)
C122 C117 C118 Ir1 119.3(9)
C122 C117 C118 C119 -177.8(8)
C122 C117 C118 C121 -5.7(14)
C220 C219 C215 Ir2 123.6(12)
C220 C219 C215 C216 -175.0(11)
C220 C219 C215 C224 0.4(19)
C15A C16A C17A C18A 0.0
C15A C16A C17A C22A 180.0
C15A C16A C17A Ir2A -55.9
C16A C15A C19A C18A 0.0
C16A C15A C19A C24A 180.0
C16A C15A C19A Ir2A 61.1
C16A C17A C18A C19A 0.0
C16A C17A C18A C23A 180.0
C16A C17A C18A Ir2A -60.1
C17A C18A C19A C15A 0.0
C17A C18A C19A C24A -180.0
C17A C18A C19A Ir2A -63.6
C19A C15A C16A C17A 0.0
C19A C15A C16A C21A 180.0
C19A C15A C16A Ir2A -56.4
C20A C15A C16A C17A 180.0
C20A C15A C16A C21A 0.0
C20A C15A C16A Ir2A 123.6
C20A C15A C19A C18A -180.0
C20A C15A C19A C24A -0.1
C20A C15A C19A Ir2A -118.9
C21A C16A C17A C18A -180.0
C21A C16A C17A C22A 0.0
C21A C16A C17A Ir2A 124.2
C22A C17A C18A C19A -180.0
C22A C17A C18A C23A 0.0
C22A C17A C18A Ir2A 119.9
C23A C18A C19A C15A 180.0
C23A C18A C19A C24A 0.1
C23A C18A C19A Ir2A 116.4
C6A C7A C8A C9A 148.9(17)
C6A C7A C8A C13A -24(2)
C6A C5A C14A N1A -161(3)
C6A C5A C14A C13A 21(3)
C7A C6A C5A C4A 164.7(15)
C7A C6A C5A C14A -33(3)
C7A C8A C13A C14A 7.7(13)
C7A C8A C13A N12A 173(3)
Ir2A C15A C16A C17A 56.4
Ir2A C15A C16A C21A -123.6
Ir2A C15A C19A C18A -61.1
Ir2A C15A C19A C24A 118.8
Ir2A C16A C17A C18A 55.9
Ir2A C16A C17A C22A -124.2
Ir2A C17A C18A C19A 60.1
Ir2A C17A C18A C23A -119.9
Ir2A C18A C19A C15A 63.6
Ir2A C18A C19A C24A -116.4
Ir2A N1A C2A C3A -179(2)
Ir2A N1A C14A C5A 178.9(18)
Ir2A N1A C14A C13A -3(2)
Ir2A N12A C11A C10A -179(2)
Ir2A N12A C13A C14A -16(3)
Ir2A N12A C13A C8A 179(2)
N1A C2A C3A C4A 0.0
N1A C14A C13A N12A 12(3)
N1A C14A C13A C8A 176.5(19)
C2A N1A C14A C5A 0.0
C2A N1A C14A C13A 178(2)
C2A C3A C4A C5A 0.0
C3A C4A C5A C6A 163(3)
C3A C4A C5A C14A 0.0
C4A C5A C14A N1A 0.0
C4A C5A C14A C13A -178(2)
C5A C6A C7A C8A 33(3)
C5A C14A C13A N12A -170.6(19)
C5A C14A C13A C8A -5.8(14)
C14A N1A C2A C3A 0.0
N12A C11A C10A C9A 0.0
C11A N12A C13A C14A 165(2)
C11A N12A C13A C8A 0.0
C11A C10A C9A C8A 0.0
C10A C9A C8A C7A -173(3)
C10A C9A C8A C13A 0.0
C9A C8A C13A C14A -165(2)
C9A C8A C13A N12A 0.0
C13A N12A C11A C10A 0.0
